data_4134286
loop_
_publ_author_name
'Gropp, Cornelius'
'Fischer, Stefan'
'Husch, Tamara'
'Trapp, Nils'
'Carreira, Erick M.'
'Diederich, Fran\,cois'

_publ_section_title
;
 Molecular Recognition and Cocrystallization of Methylated and Halogenated
 Fragments of Danicalipin A by Enantiopure Alleno-Acetylenic Cage
 Receptors.
;
_journal_issue 10
_journal_name_full 'Journal of the American Chemical Society'
_journal_page_first 4749
_journal_page_last 4755
_journal_paper_doi 10.1021/jacs.9b13217
_journal_volume 142
_journal_year 2020
_chemical_absolute_configuration ad
_chemical_formula_moiety 'C128 H168 O12, 0.49(C4 H8 Cl2 O)'
_chemical_formula_sum 'C129.98 H171.96 Cl0.99 O12.5'
_chemical_formula_weight 1969.44
_space_group_crystal_system orthorhombic
_space_group_IT_number 19
_space_group_name_Hall 'P 2ac 2ab'
_space_group_name_H-M_alt 'P 21 21 21'
_atom_sites_solution_hydrogens mixed
_atom_sites_solution_primary dual
_audit_creation_date 2017-10-30
_audit_creation_method
;
Olex2 1.2
(compiled 2017.08.10 svn.r3458 for OlexSys, GUI svn.r5381)
;
_cell_angle_alpha 90
_cell_angle_beta 90
_cell_angle_gamma 90
_cell_formula_units_Z 4
_cell_length_a 15.60340(10)
_cell_length_b 18.7470(2)
_cell_length_c 43.6221(4)
_cell_measurement_reflns_used 70958
_cell_measurement_temperature 100.0(1)
_cell_measurement_theta_max 78.9690
_cell_measurement_theta_min 3.4830
_cell_volume 12760.2(2)
_computing_cell_refinement 'CrysAlisPro 1.171.39.31d (Rigaku OD, 2017)'
_computing_data_collection 'CrysAlisPro 1.171.39.31d (Rigaku OD, 2017)'
_computing_data_reduction 'CrysAlisPro 1.171.39.31d (Rigaku OD, 2017)'
_computing_molecular_graphics 'Olex2 (Dolomanov et al., 2009)'
_computing_publication_material 'Olex2 (Dolomanov et al., 2009)'
_computing_structure_refinement 'XL (Sheldrick, 2008)'
_computing_structure_solution 'XT (Sheldrick, 2015)'
_diffrn_ambient_environment N~2~
_diffrn_ambient_temperature 100.0(1)
_diffrn_detector 'CCD plate'
_diffrn_detector_type 'Pilatus 300K'
_diffrn_measured_fraction_theta_full 0.999
_diffrn_measured_fraction_theta_max 0.995
_diffrn_measurement_details
;
List of Runs (angles in degrees, time in seconds):

  # Type    Start    End  Width  t~exp~   \w     \q     \k     \f   Frames
--------------------------------------------------------------------------
  1  \w    -65.00  22.00   0.50    5.00    --  -49.37  57.00-180.00  174
  2  \w    -63.00  26.00   0.50    5.00    --  -49.37  38.00   0.00  178
  3  \w    -26.00  49.00   0.50    5.00    --   49.37 -38.00 -60.00  150
  4  \w     94.00 178.00   0.50   15.00    --  110.00  57.00-180.00  168
  5  \w     97.00 178.00   0.50   15.00    --  110.00  19.00 -60.00  162
  6  \w     95.00 121.00   0.50   15.00    --  110.00 -19.00  60.00   52
  7  \w     95.00 120.00   0.50   15.00    --  110.00 -19.00   0.00   50
  8  \w     99.00 161.00   0.50   15.00    --  110.00  38.00  60.00  124
  9  \w    129.00 178.00   0.50   15.00    --  110.00  57.00 150.00   98
 10  \w    148.00 174.00   0.50   15.00    --  110.00 125.00  60.00   52
 11  \w    106.00 133.00   0.50   15.00    --  110.00 125.00  60.00   54
 12  \w     91.00 178.00   0.50   15.00    --  110.00 125.00  90.00  174
 13  \w     97.00 143.00   0.50   15.00    --  110.00  57.00 -30.00   92
 14  \w     78.00 116.00   0.50    5.00    --   49.37  77.00  60.00   76
 15  \w     94.00 123.00   0.50   15.00    --  110.00 -19.00 150.00   58
 16  \w     40.00 110.00   0.50   15.00    --  110.00 -99.00 150.00  140
 17  \w     40.00 110.00   0.50   15.00    --  110.00 -99.00  90.00  140
 18  \w     41.00  94.00   0.50   15.00    --  110.00 -99.00   0.00  106
 19  \w     38.00  84.00   0.50   15.00    --  110.00 -57.00 -30.00   92
 20  \w     38.00  63.00   0.50   15.00    --  110.00 -57.00 -90.00   50
 21  \w     55.00  81.00   0.50   15.00    --  110.00 -99.00-120.00   52
 22  \w     53.00  81.00   0.50   15.00    --  110.00 -57.00-150.00   56
 23  \w     48.00 106.00   0.50   15.00    --  110.00-125.00 -90.00  116
 24  \w     43.00 119.00   0.50   15.00    --  110.00-125.00 -30.00  152
 25  \w     51.00 117.00   0.50   15.00    --  110.00-125.00  90.00  132
 26  \w     50.00  79.00   0.50   15.00    --  110.00 -57.00 150.00   58
 27  \w     38.00  84.00   0.50   15.00    --  110.00 -57.00 120.00   92
 28  \w     47.00  73.00   0.50   15.00    --  110.00 -57.00  60.00   52
 29  \w     94.00 175.00   0.50   15.00    --  110.00  57.00-150.00  162
 30  \w     42.00 101.00   0.50   15.00    --  110.00-125.00-180.00  118
 31  \w    -83.00   6.00   0.50   15.00    --  -70.00  38.00 150.00  178
 32  \w    -86.00   2.00   0.50   15.00    --  -70.00  57.00  30.00  176
 33  \w    -86.00   2.00   0.50   15.00    --  -70.00  57.00-120.00  176
 34  \w   -116.00 -78.00   0.50    5.00    --  -49.37 -77.00-150.00   76
 35  \w   -116.00 -78.00   0.50    5.00    --  -49.37 -77.00-180.00   76
 36  \w   -116.00 -78.00   0.50    5.00    --  -49.37 -77.00-120.00   76
 37  \w   -140.00 -84.00   0.50   15.00    --  -70.00 -99.00-150.00  112
 38  \w   -116.00 -78.00   0.50    5.00    --  -49.37 -77.00  30.00   76
 39  \w   -125.00 -36.00   0.50    5.00    --  -49.37 -38.00  60.00  178
 40  \w   -140.00 -84.00   0.50   15.00    --  -70.00 -99.00 120.00  112
;
_diffrn_measurement_device 'four-circle diffractometer'
_diffrn_measurement_device_type 'XtaLAB Synergy, Dualflex, Pilatus 300K'
_diffrn_measurement_method '\w scans'
_diffrn_orient_matrix_type 'CrysAlisPro convention (1999,Acta A55,543-557)'
_diffrn_orient_matrix_UB_11 -0.0009602000
_diffrn_orient_matrix_UB_12 0.0189761000
_diffrn_orient_matrix_UB_13 0.0343503000
_diffrn_orient_matrix_UB_21 0.0649146000
_diffrn_orient_matrix_UB_22 0.0604449000
_diffrn_orient_matrix_UB_23 -0.0059235000
_diffrn_orient_matrix_UB_31 -0.0744127000
_diffrn_orient_matrix_UB_32 0.0523448000
_diffrn_orient_matrix_UB_33 -0.0056173000
_diffrn_radiation_monochromator mirror
_diffrn_radiation_probe x-ray
_diffrn_radiation_type CuK\a
_diffrn_radiation_wavelength 1.54184
_diffrn_reflns_av_R_equivalents 0.0678
_diffrn_reflns_av_unetI/netI 0.0368
_diffrn_reflns_Laue_measured_fraction_full 0.999
_diffrn_reflns_Laue_measured_fraction_max 0.995
_diffrn_reflns_limit_h_max 17
_diffrn_reflns_limit_h_min -19
_diffrn_reflns_limit_k_max 23
_diffrn_reflns_limit_k_min -21
_diffrn_reflns_limit_l_max 55
_diffrn_reflns_limit_l_min -55
_diffrn_reflns_number 210282
_diffrn_reflns_point_group_measured_fraction_full 1.000
_diffrn_reflns_point_group_measured_fraction_max 0.988
_diffrn_reflns_theta_full 67.684
_diffrn_reflns_theta_max 80.021
_diffrn_reflns_theta_min 3.008
_diffrn_source 'micro-focus sealed X-ray tube'
_diffrn_source_type 'PhotonJet (Cu) X-ray Source'
_exptl_absorpt_coefficient_mu 0.683
_exptl_absorpt_correction_T_max 1.000
_exptl_absorpt_correction_T_min 0.798
_exptl_absorpt_correction_type gaussian
_exptl_absorpt_process_details
;
CrysAlisPro 1.171.39.31d (Rigaku Oxford Diffraction, 2017)
Numerical absorption correction based on gaussian integration over
			a multifaceted crystal model
Empirical absorption correction using spherical harmonics,
 implemented in SCALE3 ABSPACK scaling algorithm.
;
_exptl_crystal_colour 'clear colourless'
_exptl_crystal_colour_lustre clear
_exptl_crystal_colour_primary colourless
_exptl_crystal_density_diffrn 1.025
_exptl_crystal_description plate
_exptl_crystal_F_000 4275
_exptl_crystal_size_max 0.122
_exptl_crystal_size_mid 0.11
_exptl_crystal_size_min 0.044
_refine_diff_density_max 1.241
_refine_diff_density_min -0.440
_refine_diff_density_rms 0.061
_refine_ls_abs_structure_details
;
 Flack x determined using 8662 quotients [(I+)-(I-)]/[(I+)+(I-)]
 (Parsons, Flack and Wagner, Acta Cryst. B69 (2013) 249-259).
;
_refine_ls_abs_structure_Flack 0.029(8)
_refine_ls_extinction_method none
_refine_ls_goodness_of_fit_ref 1.036
_refine_ls_hydrogen_treatment mixed
_refine_ls_matrix_type full
_refine_ls_number_parameters 1419
_refine_ls_number_reflns 27516
_refine_ls_number_restraints 263
_refine_ls_restrained_S_all 1.075
_refine_ls_R_factor_all 0.0837
_refine_ls_R_factor_gt 0.0713
_refine_ls_shift/su_max 0.001
_refine_ls_shift/su_mean 0.000
_refine_ls_structure_factor_coef Fsqd
_refine_ls_weighting_details 'w=1/[\s^2^(Fo^2^)+(0.1313P)^2^+3.5868P] where P=(Fo^2^+2Fc^2^)/3'
_refine_ls_weighting_scheme calc
_refine_ls_wR_factor_gt 0.1983
_refine_ls_wR_factor_ref 0.2112
_reflns_Friedel_coverage 0.840
_reflns_Friedel_fraction_full 1.000
_reflns_Friedel_fraction_max 0.981
_reflns_number_gt 22771
_reflns_number_total 27516
_reflns_threshold_expression 'I > 2\s(I)'
_cod_data_source_file CCDC-1914852.cif
_cod_data_source_block d160815_44_27
_cod_depositor_comments 'Adding full bibliography for 4134283--4134298.cif.'
_cod_original_formula_sum 'C129.98 H171.96 Cl0.99 O12.50'
_cod_database_code 4134286
_shelx_shelxl_version_number 2014/7
_chemical_oxdiff_formula C132H176Cl2O13
_shelx_space_group_comment
;
The symmetry employed for this shelxl refinement is uniquely defined
by the following loop, which should always be used as a source of
symmetry information in preference to the above space-group names.
They are only intended as comments.
;
_shelx_estimated_absorpt_t_max 0.971
_shelx_estimated_absorpt_t_min 0.921
_reflns_odcompleteness_completeness 99.96
_reflns_odcompleteness_iscentric 1
_reflns_odcompleteness_theta 66.97
_olex2_refinement_description
;
1. Fixed Uiso
 At 1.2 times of:
  All C(H) groups, All C(H,H) groups, All C(H,H,H,H) groups
 At 1.5 times of:
  All C(H,H,H) groups, All O(H) groups, All O(H,H) groups
2. Restrained distances
 C27A-C26 = C26-C25 = C26-C25A = C27-C26
 1.52 with sigma of 0.005
 C25-C27 = C25A-C27A
 2.55 with sigma of 0.01
 H2-O3
 2 with sigma of 0.02
 H1-O2
 2 with sigma of 0.02
 O1A-C26 = O1-C26
 1.43 with sigma of 0.005
 O1A-C27A = O1A-C25A = O1-C27 = O1-C25
 2.36 with sigma of 0.01
 H1AA-O2
 2 with sigma of 0.02
 H3-O4
 2 with sigma of 0.02
 H4B-O1A
 2.17 with sigma of 0.001
 O4-H4B
 0.93 with sigma of 0.001
 O1C-C1C
 1.44 with sigma of 0.001
 C26-C25A \\sim C26-C25 \\sim C27A-C26 \\sim C27-C26
 with sigma of 0.02
 C25-C27 \\sim C25A-C27A
 with sigma of 0.02
 C6-C123 \\sim C6-C5 \\sim C5-C4 \\sim C5-C4A \\sim C4-C3 \\sim C4A-C3A \\sim
C3-C2 \\sim C3A-C2 \\sim C2-C1
 with sigma of 0.02
 C1-C3 \\sim C1-C3A \\sim C2-C4 \\sim C2-C4A \\sim C3-C5 \\sim C3A-C5 \\sim
C4-C6 \\sim C4A-C6
 with sigma of 0.02
 O1-C26 \\sim O1A-C26
 with sigma of 0.02
 O1A-C27A \\sim O1A-C25A \\sim O1-C27 \\sim O1-C25
 with sigma of 0.02
3. Rigid bond restraints
 C1, C2, C3, C4, C5, C6, C4A, C3A
 with sigma for 1-2 distances of 0.01 and sigma for 1-3 distances of 0.01
4. Rigid body (RIGU) restrains
 Cl1C, Cl2C, O1C, C1C, C2C, C3C, C4C
 with sigma for 1-2 distances of 0.004 and sigma for 1-3 distances of 0.004
 C1, C2, C3, C4, C5, C6, C4A, C3A
 with sigma for 1-2 distances of 0.004 and sigma for 1-3 distances of 0.004
 O1, C25, C26, C28, C25A, C27, O1A, C27A, C29
 with sigma for 1-2 distances of 0.004 and sigma for 1-3 distances of 0.004
5. Others
 Sof(H4B)=Sof(O1A)=Sof(H1AA)=Sof(C25A)=Sof(H25D)=Sof(H25E)=Sof(H25F)=Sof(C27A)=
 Sof(H27D)=Sof(H27E)=Sof(H27F)=1-FVAR(1)
 Sof(O1)=Sof(H1)=Sof(H4A)=Sof(C25)=Sof(H25A)=Sof(H25B)=Sof(H25C)=Sof(C27)=
 Sof(H27A)=Sof(H27B)=Sof(H27C)=Sof(Cl1C)=Sof(Cl2C)=Sof(O1C)=Sof(H1CA)=Sof(C1C)=
 Sof(H1CB)=Sof(H1CC)=Sof(C2C)=Sof(H2C)=Sof(C3C)=Sof(H3C)=Sof(C4C)=Sof(H4CA)=
 Sof(H4CB)=Sof(H4CC)=FVAR(1)
 Sof(H2BC)=Sof(H2BD)=Sof(H5BC)=Sof(H5BD)=Sof(C4A)=Sof(H4AA)=Sof(H4AB)=Sof(C3A)=
 Sof(H3AA)=Sof(H3AB)=1-FVAR(2)
 Sof(H2AA)=Sof(H2AB)=Sof(C3)=Sof(H3A)=Sof(H3B)=Sof(C4)=Sof(H4C)=Sof(H4D)=
 Sof(H5AA)=Sof(H5AB)=FVAR(2)
6.a Ternary CH refined with riding coordinates:
 C55(H55), C67(H67), C120(H120), C123(H123), C2C(H2C), C3C(H3C)
6.b Secondary CH2 refined with riding coordinates:
 C2(H2AA,H2AB), C2(H2BC,H2BD), C3(H3A,H3B), C4(H4C,H4D), C5(H5AA,H5AB),
 C5(H5BC,H5BD), C6(H6A,H6B), C8(H8A,H8B), C9(H9A,H9B), C10(H10A,H10B), C11(H11A,
 H11B), C12(H12A,H12B), C14(H14A,H14B), C15(H15A,H15B), C16(H16A,H16B),
 C17(H17A,H17B), C18(H18A,H18B), C20(H20A,H20B), C21(H21A,H21B), C22(H22A,H22B),
  C23(H23A,H23B), C24(H24A,H24B), C57(H57A,H57B), C77(H77A,H77B), C122(H12C,
 H12D), C127(H12E,H12F), C1C(H1CB,H1CC), C4A(H4AA,H4AB), C3A(H3AA,H3AB)
6.c Aromatic/amide H refined with riding coordinates:
 C49(H49), C58(H58), C61(H61), C121(H121)
6.d Idealised Me refined as rotating group:
 C1(H1A,H1B,H1C), C7(H7A,H7B,H7C), C13(H13A,H13B,H13C), C19(H19A,H19B,H19C),
 C25(H25A,H25B,H25C), C27(H27A,H27B,H27C), C32(H32A,H32B,H32C), C33(H33A,H33B,
 H33C), C34(H34A,H34B,H34C), C38(H38A,H38B,H38C), C39(H39A,H39B,H39C), C40(H40A,
 H40B,H40C), C78(H78A,H78B,H78C), C86(H86A,H86B,H86C), C87(H87A,H87B,H87C),
 C88(H88A,H88B,H88C), C89(H89A,H89B,H89C), C90(H90A,H90B,H90C), C91(H91A,H91B,
 H91C), C92(H92A,H92B,H92C), C93(H93A,H93B,H93C), C94(H94A,H94B,H94C), C95(H95A,
 H95B,H95C), C96(H96A,H96B,H96C), C97(H97A,H97B,H97C), C98(H98A,H98B,H98C),
 C99(H99A,H99B,H99C), C100(H10C,H10D,H10E), C105(H10F,H10G,H10H), C107(H10I,
 H10J,H10K), C108(H10L,H10M,H10N), C109(H10O,H10P,H10Q), C110(H11C,H11D,H11E),
 C112(H11F,H11G,H11H), C113(H11I,H11J,H11K), C114(H11L,H11M,H11N), C4C(H4CA,
 H4CB,H4CC), C25A(H25D,H25E,H25F), C27A(H27D,H27E,H27F)
6.e Idealised tetrahedral OH refined as rotating group:
 O1(H1), O2(H2), O3(H3), O4(H4A), O1C(H1CA), O1A(H1AA)
;
_olex2_date_sample_data_collection 2017-10-19
_olex2_date_sample_submission 2017-10-19
_olex2_submission_original_sample_id d160815_44_27
_olex2_submission_special_instructions 'No special instructions were received'
_oxdiff_exptl_absorpt_empirical_details
;
Empirical correction (ABSPACK) includes:
- Absorption correction using spherical harmonics
- Frame scaling
- Detector area scaling
;
_oxdiff_exptl_absorpt_empirical_full_max 1.846
_oxdiff_exptl_absorpt_empirical_full_min 0.786

loop_
_space_group_symop_operation_xyz
'x, y, z'
'-x+1/2, -y, z+1/2'
'-x, y+1/2, -z+1/2'
'x+1/2, -y+1/2, -z'

loop_
_atom_site_label
_atom_site_type_symbol
_atom_site_fract_x
_atom_site_fract_y
_atom_site_fract_z
_atom_site_U_iso_or_equiv
_atom_site_adp_type
_atom_site_occupancy
_atom_site_site_symmetry_order
_atom_site_calc_flag
_atom_site_refinement_flags_posn
_atom_site_refinement_flags_adp
_atom_site_refinement_flags_occupancy
_atom_site_disorder_assembly
_atom_site_disorder_group
O1 O 0.7853(4) 0.3585(3) 0.56864(16) 0.0495(16) Uani 0.495(4) 1 d D U P A 1
H1 H 0.7507 0.3623 0.5539 0.074 Uiso 0.495(4) 1 calc DGR . P A 1
O2 O 0.6643(3) 0.3981(2) 0.52211(15) 0.1068(17) Uani 1 1 d D . . . .
H2 H 0.6425 0.4389 0.5207 0.160 Uiso 1 1 calc DGR . . . .
O3 O 0.6722(2) 0.5448(2) 0.51915(11) 0.0786(11) Uani 1 1 d D . . . .
H3 H 0.7237 0.5579 0.5191 0.118 Uiso 1 1 calc DGR . . . .
O4 O 0.8349(3) 0.5463(2) 0.54228(10) 0.0791(11) Uani 1 1 d D . . . .
H4A H 0.8318 0.5299 0.5602 0.119 Uiso 0.495(4) 1 calc GR . P A 1
H4B H 0.825(6) 0.4990(6) 0.537(2) 0.119 Uiso 0.505(4) 1 d DR . P A 2
O5 O 0.70903(16) 0.67626(13) 0.70855(6) 0.0397(6) Uani 1 1 d . . . . .
O6 O 0.81001(16) 0.59100(14) 0.72475(7) 0.0428(6) Uani 1 1 d . . . . .
O7 O 0.81447(19) 0.33702(15) 0.72486(8) 0.0534(7) Uani 1 1 d . . . . .
O8 O 0.7163(2) 0.25033(14) 0.70819(8) 0.0549(8) Uani 1 1 d . . . . .
O9 O 0.4348(2) 0.24705(14) 0.66620(7) 0.0461(6) Uani 1 1 d . . . . .
O10 O 0.33336(18) 0.33291(14) 0.65131(6) 0.0427(6) Uani 1 1 d . . . . .
O11 O 0.32819(16) 0.58685(13) 0.65196(6) 0.0372(5) Uani 1 1 d . . . . .
O12 O 0.42755(16) 0.67441(13) 0.66669(6) 0.0383(5) Uani 1 1 d . . . . .
C1 C 0.8501(5) 0.2523(6) 0.90384(16) 0.117(3) Uani 1 1 d D U . . .
H1A H 0.8997 0.2821 0.8987 0.176 Uiso 1 1 calc GR . . . .
H1B H 0.8687 0.2028 0.9065 0.176 Uiso 1 1 calc GR . . . .
H1C H 0.8240 0.2695 0.9229 0.176 Uiso 1 1 calc GR . . . .
C2 C 0.7846(5) 0.2563(5) 0.87795(16) 0.109(2) Uani 1 1 d D U . . .
H2AA H 0.8123 0.2404 0.8587 0.130 Uiso 0.535(10) 1 calc R . P B 1
H2AB H 0.7374 0.2226 0.8825 0.130 Uiso 0.535(10) 1 calc R . P B 1
H2BC H 0.7662 0.2071 0.8730 0.130 Uiso 0.465(10) 1 calc R . P B 2
H2BD H 0.7336 0.2822 0.8856 0.130 Uiso 0.465(10) 1 calc R . P B 2
C3 C 0.7496(7) 0.3242(6) 0.8732(2) 0.085(3) Uani 0.535(10) 1 d D U P B 1
H3A H 0.7967 0.3565 0.8670 0.102 Uiso 0.535(10) 1 calc R . P B 1
H3B H 0.7277 0.3418 0.8932 0.102 Uiso 0.535(10) 1 calc R . P B 1
C4 C 0.6786(6) 0.3312(5) 0.85005(18) 0.061(2) Uani 0.535(10) 1 d D U P B 1
H4C H 0.6391 0.2908 0.8537 0.074 Uiso 0.535(10) 1 calc R . P B 1
H4D H 0.6467 0.3751 0.8554 0.074 Uiso 0.535(10) 1 calc R . P B 1
C5 C 0.6920(5) 0.3338(3) 0.81956(13) 0.0868(19) Uani 1 1 d D U . . .
H5AA H 0.7366 0.2974 0.8154 0.104 Uiso 0.535(10) 1 calc R . P B 1
H5AB H 0.7194 0.3806 0.8157 0.104 Uiso 0.535(10) 1 calc R . P B 1
H5BC H 0.7212 0.3800 0.8162 0.104 Uiso 0.465(10) 1 calc R . P B 2
H5BD H 0.6605 0.3377 0.8392 0.104 Uiso 0.465(10) 1 calc R . P B 2
C6 C 0.6271(4) 0.3250(2) 0.79463(11) 0.0607(12) Uani 1 1 d D U . . .
H6A H 0.5843 0.3638 0.7964 0.073 Uiso 1 1 calc R . . . .
H6B H 0.5967 0.2793 0.7978 0.073 Uiso 1 1 calc R . . . .
C7 C 0.8398(8) 0.5161(9) 0.9019(3) 0.181(6) Uani 1 1 d . . . . .
H7A H 0.8854 0.4818 0.8973 0.272 Uiso 1 1 calc GR . . . .
H7B H 0.8106 0.5018 0.9209 0.272 Uiso 1 1 calc GR . . . .
H7C H 0.8647 0.5637 0.9046 0.272 Uiso 1 1 calc GR . . . .
C8 C 0.7751(7) 0.5175(7) 0.8755(2) 0.151(5) Uani 1 1 d . . . . .
H8A H 0.8068 0.5198 0.8558 0.181 Uiso 1 1 calc R . . . .
H8B H 0.7420 0.4725 0.8756 0.181 Uiso 1 1 calc R . . . .
C9 C 0.7169(5) 0.5762(3) 0.87698(13) 0.0783(16) Uani 1 1 d . . . . .
H9A H 0.7502 0.6211 0.8765 0.094 Uiso 1 1 calc R . . . .
H9B H 0.6863 0.5743 0.8968 0.094 Uiso 1 1 calc R . . . .
C10 C 0.6511(4) 0.5779(3) 0.85127(11) 0.0629(12) Uani 1 1 d . . . . .
H10A H 0.6195 0.5321 0.8512 0.075 Uiso 1 1 calc R . . . .
H10B H 0.6093 0.6163 0.8556 0.075 Uiso 1 1 calc R . . . .
C11 C 0.6886(3) 0.5898(2) 0.81981(10) 0.0527(10) Uani 1 1 d . . . . .
H11A H 0.7265 0.5492 0.8147 0.063 Uiso 1 1 calc R . . . .
H11B H 0.7242 0.6335 0.8202 0.063 Uiso 1 1 calc R . . . .
C12 C 0.6210(3) 0.5975(2) 0.79481(9) 0.0433(8) Uani 1 1 d . . . . .
H12A H 0.5887 0.6422 0.7982 0.052 Uiso 1 1 calc R . . . .
H12B H 0.5800 0.5573 0.7964 0.052 Uiso 1 1 calc R . . . .
C13 C -0.0574(5) 0.5181(7) 0.8001(2) 0.132(4) Uani 1 1 d . . . . .
H13A H -0.0626 0.4773 0.7862 0.198 Uiso 1 1 calc GR . . . .
H13B H -0.0861 0.5596 0.7910 0.198 Uiso 1 1 calc GR . . . .
H13C H -0.0844 0.5065 0.8197 0.198 Uiso 1 1 calc GR . . . .
C14 C 0.0384(4) 0.5354(5) 0.80525(16) 0.0914(19) Uani 1 1 d . . . . .
H14A H 0.0428 0.5749 0.8202 0.110 Uiso 1 1 calc R . . . .
H14B H 0.0665 0.4931 0.8145 0.110 Uiso 1 1 calc R . . . .
C15 C 0.0849(4) 0.5552(4) 0.77779(18) 0.088(2) Uani 1 1 d . . . . .
H15A H 0.0566 0.5978 0.7690 0.106 Uiso 1 1 calc R . . . .
H15B H 0.0781 0.5160 0.7628 0.106 Uiso 1 1 calc R . . . .
C16 C 0.1821(3) 0.5717(3) 0.78055(12) 0.0627(12) Uani 1 1 d . . . . .
H16A H 0.1900 0.6157 0.7928 0.075 Uiso 1 1 calc R . . . .
H16B H 0.2109 0.5321 0.7914 0.075 Uiso 1 1 calc R . . . .
C17 C 0.2229(3) 0.5815(3) 0.74936(10) 0.0496(9) Uani 1 1 d . . . . .
H17A H 0.1953 0.6226 0.7391 0.060 Uiso 1 1 calc R . . . .
H17B H 0.2108 0.5386 0.7369 0.060 Uiso 1 1 calc R . . . .
C18 C 0.3198(2) 0.5938(2) 0.74971(9) 0.0405(8) Uani 1 1 d . . . . .
H18A H 0.3478 0.5553 0.7616 0.049 Uiso 1 1 calc R . . . .
H18B H 0.3323 0.6396 0.7601 0.049 Uiso 1 1 calc R . . . .
C19 C -0.0446(4) 0.2623(4) 0.77944(18) 0.093(2) Uani 1 1 d . . . . .
H19A H -0.0707 0.2920 0.7635 0.140 Uiso 1 1 calc GR . . . .
H19B H -0.0603 0.2808 0.7997 0.140 Uiso 1 1 calc GR . . . .
H19C H -0.0652 0.2131 0.7774 0.140 Uiso 1 1 calc GR . . . .
C20 C 0.0521(4) 0.2637(3) 0.77596(14) 0.0730(14) Uani 1 1 d . . . . .
H20A H 0.0779 0.2306 0.7911 0.088 Uiso 1 1 calc R . . . .
H20B H 0.0675 0.2465 0.7552 0.088 Uiso 1 1 calc R . . . .
C21 C 0.0893(4) 0.3370(3) 0.78058(13) 0.0670(13) Uani 1 1 d . . . . .
H21A H 0.0687 0.3560 0.8005 0.080 Uiso 1 1 calc R . . . .
H21B H 0.0673 0.3688 0.7642 0.080 Uiso 1 1 calc R . . . .
C22 C 0.1862(3) 0.3397(3) 0.78026(11) 0.0571(11) Uani 1 1 d . . . . .
H22A H 0.2082 0.3027 0.7944 0.069 Uiso 1 1 calc R . . . .
H22B H 0.2048 0.3866 0.7882 0.069 Uiso 1 1 calc R . . . .
C23 C 0.2266(3) 0.3284(3) 0.74889(11) 0.0545(10) Uani 1 1 d . . . . .
H23A H 0.2034 0.2838 0.7400 0.065 Uiso 1 1 calc R . . . .
H23B H 0.2092 0.3682 0.7353 0.065 Uiso 1 1 calc R . . . .
C24 C 0.3231(3) 0.3238(2) 0.74889(10) 0.0472(9) Uani 1 1 d . . . . .
H24A H 0.3407 0.2797 0.7597 0.057 Uiso 1 1 calc R . . . .
H24B H 0.3465 0.3649 0.7604 0.057 Uiso 1 1 calc R . . . .
C25 C 0.9074(7) 0.3633(7) 0.5344(2) 0.076(3) Uani 0.495(4) 1 d D U P A 1
H25A H 0.8730 0.3657 0.5156 0.115 Uiso 0.495(4) 1 calc GR . P A 1
H25B H 0.9608 0.3375 0.5303 0.115 Uiso 0.495(4) 1 calc GR . P A 1
H25C H 0.9209 0.4117 0.5414 0.115 Uiso 0.495(4) 1 calc GR . P A 1
C26 C 0.8577(3) 0.3250(3) 0.55891(11) 0.0737(14) Uani 1 1 d D U . . .
C27 C 0.8343(7) 0.2486(4) 0.5500(3) 0.059(3) Uani 0.495(4) 1 d D U P A 1
H27A H 0.8032 0.2259 0.5669 0.088 Uiso 0.495(4) 1 calc GR . P A 1
H27B H 0.8868 0.2216 0.5457 0.088 Uiso 0.495(4) 1 calc GR . P A 1
H27C H 0.7981 0.2493 0.5316 0.088 Uiso 0.495(4) 1 calc GR . P A 1
C28 C 0.9187(4) 0.3235(4) 0.58456(15) 0.0862(19) Uani 1 1 d . U . . .
C29 C 0.9660(3) 0.3278(4) 0.60623(16) 0.085(2) Uani 1 1 d . U . . .
C30 C 1.0197(3) 0.3388(3) 0.63243(15) 0.0764(18) Uani 1 1 d . . . . .
C31 C 1.0805(3) 0.2777(3) 0.64318(16) 0.0739(16) Uani 1 1 d . . . . .
C32 C 1.0289(5) 0.2086(5) 0.6470(3) 0.114(3) Uani 1 1 d . . . . .
H32A H 0.9868 0.2147 0.6635 0.171 Uiso 1 1 calc GR . . . .
H32B H 1.0679 0.1695 0.6522 0.171 Uiso 1 1 calc GR . . . .
H32C H 0.9992 0.1976 0.6278 0.171 Uiso 1 1 calc GR . . . .
C33 C 1.1502(3) 0.2687(3) 0.61899(15) 0.0765(16) Uani 1 1 d . . . . .
H33A H 1.1238 0.2570 0.5992 0.115 Uiso 1 1 calc GR . . . .
H33B H 1.1889 0.2301 0.6251 0.115 Uiso 1 1 calc GR . . . .
H33C H 1.1827 0.3132 0.6171 0.115 Uiso 1 1 calc GR . . . .
C34 C 1.1225(4) 0.2958(4) 0.67368(15) 0.0776(15) Uani 1 1 d . . . . .
H34A H 1.1571 0.3391 0.6714 0.116 Uiso 1 1 calc GR . . . .
H34B H 1.1595 0.2562 0.6801 0.116 Uiso 1 1 calc GR . . . .
H34C H 1.0782 0.3036 0.6892 0.116 Uiso 1 1 calc GR . . . .
C35 C 1.0127(3) 0.3990(3) 0.64738(14) 0.0698(15) Uani 1 1 d . . . . .
C36 C 1.0019(3) 0.4598(3) 0.66163(10) 0.0542(10) Uani 1 1 d . . . . .
C37 C 1.0547(3) 0.5265(3) 0.65542(11) 0.0577(11) Uani 1 1 d . . . . .
C38 C 1.1120(3) 0.5155(4) 0.62726(12) 0.0761(17) Uani 1 1 d . . . . .
H38A H 1.1545 0.4784 0.6317 0.114 Uiso 1 1 calc GR . . . .
H38B H 1.1414 0.5602 0.6223 0.114 Uiso 1 1 calc GR . . . .
H38C H 1.0767 0.5008 0.6098 0.114 Uiso 1 1 calc GR . . . .
C39 C 1.1109(3) 0.5406(3) 0.68343(11) 0.0605(11) Uani 1 1 d . . . . .
H39A H 1.0744 0.5487 0.7014 0.091 Uiso 1 1 calc GR . . . .
H39B H 1.1464 0.5829 0.6798 0.091 Uiso 1 1 calc GR . . . .
H39C H 1.1479 0.4992 0.6871 0.091 Uiso 1 1 calc GR . . . .
C40 C 0.9945(4) 0.5894(4) 0.64966(15) 0.0791(17) Uani 1 1 d . . . . .
H40A H 0.9574 0.5786 0.6321 0.119 Uiso 1 1 calc GR . . . .
H40B H 1.0282 0.6322 0.6452 0.119 Uiso 1 1 calc GR . . . .
H40C H 0.9591 0.5975 0.6679 0.119 Uiso 1 1 calc GR . . . .
C41 C 0.9370(3) 0.4624(3) 0.68476(10) 0.0516(9) Uani 1 1 d . . . . .
C42 C 0.8804(2) 0.4643(2) 0.70391(10) 0.0476(9) Uani 1 1 d . . . . .
C43 C 0.3407(2) 0.39543(18) 0.66826(9) 0.0376(7) Uani 1 1 d . . . . .
C44 C 0.3508(2) 0.39421(19) 0.69979(9) 0.0380(7) Uani 1 1 d . . . . .
C45 C 0.4820(2) 0.65276(18) 0.68998(9) 0.0364(7) Uani 1 1 d . . . . .
C46 C 0.4508(2) 0.61757(18) 0.71580(8) 0.0356(7) Uani 1 1 d . . . . .
C47 C 0.3176(2) 0.4613(2) 0.59178(8) 0.0367(7) Uani 1 1 d . . . . .
C48 C 0.3100(2) 0.4615(2) 0.55926(8) 0.0391(7) Uani 1 1 d . . . . .
C49 C 0.3557(2) 0.4597(2) 0.71498(8) 0.0370(7) Uani 1 1 d . . . . .
H49 H 0.3637 0.4595 0.7366 0.044 Uiso 1 1 calc R . . . .
C50 C 0.5689(2) 0.67149(18) 0.68731(9) 0.0364(7) Uani 1 1 d . . . . .
C51 C 0.3494(2) 0.52473(18) 0.70014(8) 0.0353(7) Uani 1 1 d . . . . .
C52 C 0.3381(2) 0.52401(18) 0.66821(8) 0.0345(7) Uani 1 1 d . . . . .
C53 C 0.3252(2) 0.46002(19) 0.61928(8) 0.0349(6) Uani 1 1 d . . . . .
C54 C 0.5979(2) 0.70901(19) 0.66072(9) 0.0393(8) Uani 1 1 d . . . . .
C55 C 0.3574(2) 0.59537(19) 0.71714(8) 0.0365(7) Uani 1 1 d . . . . .
H55 H 0.3240 0.6315 0.7052 0.044 Uiso 1 1 calc R . . . .
C56 C 0.3345(2) 0.4600(2) 0.65187(8) 0.0344(6) Uani 1 1 d . . . . .
C57 C 0.4046(2) 0.62307(19) 0.64443(9) 0.0388(7) Uani 1 1 d . . . . .
H57A H 0.3973 0.6470 0.6244 0.047 Uiso 1 1 calc R . . . .
H57B H 0.4516 0.5880 0.6424 0.047 Uiso 1 1 calc R . . . .
C58 C 0.5087(2) 0.60151(18) 0.73919(8) 0.0360(7) Uani 1 1 d . . . . .
H58 H 0.4883 0.5779 0.7570 0.043 Uiso 1 1 calc R . . . .
C59 C 0.7265(3) 0.7734(2) 0.60202(9) 0.0429(8) Uani 1 1 d . . . . .
C60 C 0.6463(2) 0.77902(19) 0.61126(9) 0.0415(8) Uani 1 1 d . . . . .
C61 C 0.5142(3) 0.3204(2) 0.73900(10) 0.0448(9) Uani 1 1 d . . . . .
H61 H 0.4930 0.3431 0.7569 0.054 Uiso 1 1 calc R . . . .
C62 C 0.3666(3) 0.5742(2) 0.52968(9) 0.0459(9) Uani 1 1 d . . . . .
C63 C 0.6080(3) 0.2186(2) 0.65978(11) 0.0528(10) Uani 1 1 d . . . . .
C64 C 0.2671(2) 0.3979(2) 0.54367(10) 0.0442(8) Uani 1 1 d . . . . .
C65 C 0.4566(3) 0.30384(19) 0.71554(9) 0.0419(8) Uani 1 1 d . . . . .
C66 C 0.3392(2) 0.5171(2) 0.54401(9) 0.0426(8) Uani 1 1 d . . . . .
C67 C 0.3622(3) 0.3235(2) 0.71656(9) 0.0427(8) Uani 1 1 d . . . . .
H67 H 0.3307 0.2865 0.7045 0.051 Uiso 1 1 calc R . . . .
C68 C 0.5775(3) 0.8253(2) 0.59574(10) 0.0473(9) Uani 1 1 d . . . . .
C69 C 0.4890(3) 0.27025(19) 0.68960(10) 0.0451(9) Uani 1 1 d . . . . .
C70 C 0.6329(3) 0.1906(2) 0.63707(12) 0.0554(11) Uani 1 1 d . . . . .
C71 C 0.5763(3) 0.25345(19) 0.68661(10) 0.0457(9) Uani 1 1 d . . . . .
C72 C 0.3070(3) 0.6369(2) 0.52209(10) 0.0514(9) Uani 1 1 d . . . . .
C73 C 0.6205(3) 0.7402(2) 0.63816(10) 0.0427(8) Uani 1 1 d . . . . .
C74 C 0.6655(3) 0.1541(2) 0.61044(12) 0.0563(11) Uani 1 1 d . . . . .
C75 C 0.5803(3) 0.1707(2) 0.55917(12) 0.0529(10) Uani 1 1 d . . . . .
C76 C 0.5945(3) 0.2307(2) 0.53894(12) 0.0558(11) Uani 1 1 d . . . . .
C77 C 0.4113(3) 0.2984(2) 0.64397(9) 0.0452(9) Uani 1 1 d . . . . .
H77A H 0.4573 0.3345 0.6423 0.054 Uiso 1 1 calc R . . . .
H77B H 0.4055 0.2747 0.6238 0.054 Uiso 1 1 calc R . . . .
C78 C 0.1726(3) 0.3968(2) 0.55319(11) 0.0507(9) Uani 1 1 d . . . . .
H78A H 0.1685 0.3957 0.5756 0.076 Uiso 1 1 calc GR . . . .
H78B H 0.1448 0.3544 0.5446 0.076 Uiso 1 1 calc GR . . . .
H78C H 0.1440 0.4397 0.5454 0.076 Uiso 1 1 calc GR . . . .
C79 C 0.6041(3) 0.2830(3) 0.52324(13) 0.0597(12) Uani 1 1 d . . . . .
C80 C 0.4551(3) 0.5801(3) 0.52097(10) 0.0512(10) Uani 1 1 d . . . . .
C81 C 0.6262(3) 0.1633(2) 0.58441(12) 0.0563(11) Uani 1 1 d . . . . .
C82 C 0.5090(3) 0.1181(2) 0.55118(12) 0.0559(11) Uani 1 1 d . . . . .
C83 C 0.6136(3) 0.3476(3) 0.50425(15) 0.0657(13) Uani 1 1 d . . . . .
C84 C 0.5290(3) 0.5872(3) 0.51454(11) 0.0555(10) Uani 1 1 d . . . . .
C85 C 0.6203(3) 0.5995(3) 0.50640(12) 0.0580(11) Uani 1 1 d . . . . .
C86 C 0.3112(3) 0.3295(2) 0.55470(12) 0.0549(10) Uani 1 1 d . . . . .
H86A H 0.3721 0.3310 0.5492 0.082 Uiso 1 1 calc GR . . . .
H86B H 0.2842 0.2881 0.5450 0.082 Uiso 1 1 calc GR . . . .
H86C H 0.3056 0.3257 0.5770 0.082 Uiso 1 1 calc GR . . . .
C87 C 0.5470(3) 0.8808(2) 0.61913(12) 0.0549(10) Uani 1 1 d . . . . .
H87A H 0.5230 0.8564 0.6371 0.082 Uiso 1 1 calc GR . . . .
H87B H 0.5029 0.9110 0.6098 0.082 Uiso 1 1 calc GR . . . .
H87C H 0.5956 0.9104 0.6255 0.082 Uiso 1 1 calc GR . . . .
C88 C 0.5036(3) 0.7775(3) 0.58638(13) 0.0596(11) Uani 1 1 d . . . . .
H88A H 0.5243 0.7409 0.5721 0.089 Uiso 1 1 calc GR . . . .
H88B H 0.4592 0.8061 0.5763 0.089 Uiso 1 1 calc GR . . . .
H88C H 0.4796 0.7544 0.6046 0.089 Uiso 1 1 calc GR . . . .
C89 C 0.2732(3) 0.4040(3) 0.50887(10) 0.0562(11) Uani 1 1 d . . . . .
H89A H 0.2420 0.4464 0.5020 0.084 Uiso 1 1 calc GR . . . .
H89B H 0.2481 0.3614 0.4994 0.084 Uiso 1 1 calc GR . . . .
H89C H 0.3335 0.4079 0.5028 0.084 Uiso 1 1 calc GR . . . .
C90 C 0.4236(3) 0.1591(3) 0.54819(12) 0.0577(11) Uani 1 1 d . . . . .
H90A H 0.4058 0.1764 0.5684 0.087 Uiso 1 1 calc GR . . . .
H90B H 0.3795 0.1273 0.5399 0.087 Uiso 1 1 calc GR . . . .
H90C H 0.4314 0.1998 0.5344 0.087 Uiso 1 1 calc GR . . . .
C91 C 0.6149(3) 0.8625(3) 0.56767(11) 0.0583(11) Uani 1 1 d . . . . .
H91A H 0.6608 0.8949 0.5741 0.087 Uiso 1 1 calc GR . . . .
H91B H 0.5698 0.8897 0.5573 0.087 Uiso 1 1 calc GR . . . .
H91C H 0.6382 0.8267 0.5536 0.087 Uiso 1 1 calc GR . . . .
C92 C 0.3382(3) 0.7026(3) 0.53953(13) 0.0623(12) Uani 1 1 d . . . . .
H92A H 0.3368 0.6930 0.5616 0.093 Uiso 1 1 calc GR . . . .
H92B H 0.3008 0.7432 0.5349 0.093 Uiso 1 1 calc GR . . . .
H92C H 0.3970 0.7138 0.5333 0.093 Uiso 1 1 calc GR . . . .
C93 C 0.4991(3) 0.0611(3) 0.57605(15) 0.0692(14) Uani 1 1 d . . . . .
H93A H 0.5508 0.0314 0.5767 0.104 Uiso 1 1 calc GR . . . .
H93B H 0.4493 0.0312 0.5714 0.104 Uiso 1 1 calc GR . . . .
H93C H 0.4910 0.0843 0.5960 0.104 Uiso 1 1 calc GR . . . .
C94 C 0.2146(3) 0.6205(3) 0.53121(12) 0.0582(11) Uani 1 1 d . . . . .
H94A H 0.1948 0.5780 0.5202 0.087 Uiso 1 1 calc GR . . . .
H94B H 0.1779 0.6611 0.5259 0.087 Uiso 1 1 calc GR . . . .
H94C H 0.2117 0.6120 0.5534 0.087 Uiso 1 1 calc GR . . . .
C95 C 0.3114(4) 0.6522(3) 0.48769(11) 0.0666(13) Uani 1 1 d . . . . .
H95A H 0.3711 0.6611 0.4818 0.100 Uiso 1 1 calc GR . . . .
H95B H 0.2766 0.6942 0.4829 0.100 Uiso 1 1 calc GR . . . .
H95C H 0.2895 0.6110 0.4763 0.100 Uiso 1 1 calc GR . . . .
C96 C 0.5332(4) 0.0813(3) 0.52092(15) 0.0794(18) Uani 1 1 d . . . . .
H96A H 0.5401 0.1174 0.5048 0.119 Uiso 1 1 calc GR . . . .
H96B H 0.4878 0.0479 0.5151 0.119 Uiso 1 1 calc GR . . . .
H96C H 0.5872 0.0553 0.5236 0.119 Uiso 1 1 calc GR . . . .
C97 C 0.6617(6) 0.3323(4) 0.47579(17) 0.094(2) Uani 1 1 d . . . . .
H97A H 0.6706 0.3768 0.4644 0.141 Uiso 1 1 calc GR . . . .
H97B H 0.6290 0.2988 0.4631 0.141 Uiso 1 1 calc GR . . . .
H97C H 0.7173 0.3113 0.4810 0.141 Uiso 1 1 calc GR . . . .
C98 C 0.6298(4) 0.5958(5) 0.47218(16) 0.094(2) Uani 1 1 d . . . . .
H98A H 0.6907 0.5966 0.4668 0.141 Uiso 1 1 calc GR . . . .
H98B H 0.6009 0.6367 0.4628 0.141 Uiso 1 1 calc GR . . . .
H98C H 0.6039 0.5515 0.4646 0.141 Uiso 1 1 calc GR . . . .
C99 C 0.6496(4) 0.6686(3) 0.51994(19) 0.0836(19) Uani 1 1 d . . . . .
H99A H 0.6413 0.6675 0.5422 0.125 Uiso 1 1 calc GR . . . .
H99B H 0.6162 0.7079 0.5111 0.125 Uiso 1 1 calc GR . . . .
H99C H 0.7105 0.6757 0.5153 0.125 Uiso 1 1 calc GR . . . .
C100 C 0.5279(4) 0.3826(3) 0.5008(2) 0.0864(19) Uani 1 1 d . . . . .
H10C H 0.4990 0.3841 0.5207 0.130 Uiso 1 1 calc GR . . . .
H10D H 0.4930 0.3553 0.4863 0.130 Uiso 1 1 calc GR . . . .
H10E H 0.5356 0.4313 0.4931 0.130 Uiso 1 1 calc GR . . . .
C101 C 0.8082(3) 0.7675(2) 0.59575(9) 0.0436(8) Uani 1 1 d . . . . .
C102 C 0.8381(3) 0.7116(2) 0.57585(10) 0.0463(9) Uani 1 1 d . . . . .
C103 C 0.8658(3) 0.6638(3) 0.56038(11) 0.0550(10) Uani 1 1 d . . . . .
C104 C 0.8757(3) 0.8170(2) 0.61093(10) 0.0489(9) Uani 1 1 d . . . . .
C105 C 0.8314(3) 0.8741(3) 0.62998(13) 0.0616(12) Uani 1 1 d . . . . .
H10F H 0.7951 0.9034 0.6167 0.092 Uiso 1 1 calc GR . . . .
H10G H 0.8746 0.9043 0.6398 0.092 Uiso 1 1 calc GR . . . .
H10H H 0.7959 0.8514 0.6457 0.092 Uiso 1 1 calc GR . . . .
C106 C 0.8969(3) 0.6032(3) 0.54145(12) 0.0653(13) Uani 1 1 d . . . . .
C107 C 0.9295(3) 0.8526(3) 0.58589(13) 0.0641(12) Uani 1 1 d . . . . .
H10I H 0.9548 0.8158 0.5727 0.096 Uiso 1 1 calc GR . . . .
H10J H 0.9752 0.8808 0.5954 0.096 Uiso 1 1 calc GR . . . .
H10K H 0.8929 0.8838 0.5735 0.096 Uiso 1 1 calc GR . . . .
C108 C 0.9313(4) 0.7714(3) 0.63155(12) 0.0618(12) Uani 1 1 d . . . . .
H10L H 0.8948 0.7427 0.6451 0.093 Uiso 1 1 calc GR . . . .
H10M H 0.9683 0.8022 0.6440 0.093 Uiso 1 1 calc GR . . . .
H10N H 0.9668 0.7397 0.6190 0.093 Uiso 1 1 calc GR . . . .
C109 C 0.9798(4) 0.5738(4) 0.55501(15) 0.0778(16) Uani 1 1 d . . . . .
H10O H 0.9686 0.5554 0.5757 0.117 Uiso 1 1 calc GR . . . .
H10P H 1.0226 0.6120 0.5561 0.117 Uiso 1 1 calc GR . . . .
H10Q H 1.0014 0.5352 0.5420 0.117 Uiso 1 1 calc GR . . . .
C110 C 0.9105(5) 0.6263(4) 0.50855(14) 0.0833(18) Uani 1 1 d . . . . .
H11C H 0.9309 0.5857 0.4964 0.125 Uiso 1 1 calc GR . . . .
H11D H 0.9531 0.6647 0.5079 0.125 Uiso 1 1 calc GR . . . .
H11E H 0.8562 0.6436 0.5000 0.125 Uiso 1 1 calc GR . . . .
C111 C 0.7421(3) 0.1045(3) 0.61536(14) 0.0654(13) Uani 1 1 d . . . . .
C112 C 0.8174(4) 0.1475(3) 0.62811(15) 0.0723(14) Uani 1 1 d . . . . .
H11F H 0.8323 0.1856 0.6137 0.108 Uiso 1 1 calc GR . . . .
H11G H 0.8668 0.1160 0.6309 0.108 Uiso 1 1 calc GR . . . .
H11H H 0.8012 0.1685 0.6479 0.108 Uiso 1 1 calc GR . . . .
C113 C 0.7158(4) 0.0484(3) 0.63934(16) 0.0761(16) Uani 1 1 d . . . . .
H11I H 0.7030 0.0721 0.6588 0.114 Uiso 1 1 calc GR . . . .
H11J H 0.7629 0.0145 0.6423 0.114 Uiso 1 1 calc GR . . . .
H11K H 0.6648 0.0229 0.6322 0.114 Uiso 1 1 calc GR . . . .
C114 C 0.7668(4) 0.0682(3) 0.58547(16) 0.0793(17) Uani 1 1 d . . . . .
H11L H 0.7180 0.0406 0.5778 0.119 Uiso 1 1 calc GR . . . .
H11M H 0.8154 0.0361 0.5891 0.119 Uiso 1 1 calc GR . . . .
H11N H 0.7830 0.1043 0.5703 0.119 Uiso 1 1 calc GR . . . .
C115 C 0.6245(2) 0.65366(18) 0.71122(9) 0.0366(7) Uani 1 1 d . . . . .
C116 C 0.5963(2) 0.61901(18) 0.73740(9) 0.0366(7) Uani 1 1 d . . . . .
C117 C 0.7013(2) 0.52811(19) 0.75346(9) 0.0391(7) Uani 1 1 d . . . . .
C118 C 0.7725(2) 0.52784(19) 0.73444(9) 0.0398(8) Uani 1 1 d . . . . .
C119 C 0.6012(3) 0.30500(19) 0.73726(10) 0.0459(9) Uani 1 1 d . . . . .
C120 C 0.6593(2) 0.59850(19) 0.76259(9) 0.0392(7) Uani 1 1 d . . . . .
H120 H 0.7055 0.6355 0.7626 0.047 Uiso 1 1 calc R . . . .
C121 C 0.6681(2) 0.4622(2) 0.76234(8) 0.0399(7) Uani 1 1 d . . . . .
H121 H 0.6188 0.4616 0.7751 0.048 Uiso 1 1 calc R . . . .
C122 C 0.7698(2) 0.6245(2) 0.69942(10) 0.0432(8) Uani 1 1 d . . . . .
H12C H 0.8141 0.6477 0.6866 0.052 Uiso 1 1 calc R . . . .
H12D H 0.7409 0.5878 0.6868 0.052 Uiso 1 1 calc R . . . .
C123 C 0.6635(3) 0.3259(2) 0.76236(10) 0.0484(9) Uani 1 1 d D . . . .
H123 H 0.7108 0.2899 0.7619 0.058 Uiso 1 1 calc R . . . .
C124 C 0.7746(3) 0.3992(2) 0.73417(10) 0.0438(8) Uani 1 1 d . . . . .
C125 C 0.7035(3) 0.3976(2) 0.75339(10) 0.0462(9) Uani 1 1 d . . . . .
C126 C 0.6316(3) 0.27140(19) 0.71086(11) 0.0471(9) Uani 1 1 d . . . . .
C127 C 0.7763(3) 0.3022(2) 0.69959(12) 0.0557(11) Uani 1 1 d . . . . .
H12E H 0.7476 0.3382 0.6865 0.067 Uiso 1 1 calc R . . . .
H12F H 0.8218 0.2793 0.6872 0.067 Uiso 1 1 calc R . . . .
C128 C 0.8103(2) 0.4641(2) 0.72445(9) 0.0434(8) Uani 1 1 d . . . . .
Cl1C Cl 0.63493(18) 0.4603(2) 0.65871(5) 0.0767(9) Uani 0.495(4) 1 d . U P A 1
Cl2C Cl 0.6100(2) 0.58004(14) 0.60449(8) 0.0844(11) Uani 0.495(4) 1 d . U P A 1
O1C O 0.8188(4) 0.4841(3) 0.59623(14) 0.0536(15) Uani 0.495(4) 1 d D U P A 1
H1CA H 0.8140 0.4419 0.5901 0.080 Uiso 0.495(4) 1 calc GR . P A 1
C1C C 0.7727(5) 0.4924(6) 0.62465(15) 0.065(2) Uani 0.495(4) 1 d D U P A 1
H1CB H 0.7666 0.5437 0.6295 0.078 Uiso 0.495(4) 1 calc R . P A 1
H1CC H 0.8050 0.4694 0.6415 0.078 Uiso 0.495(4) 1 calc R . P A 1
C2C C 0.6841(6) 0.4582(6) 0.6217(2) 0.059(2) Uani 0.495(4) 1 d . U P A 1
H2C H 0.6938 0.4068 0.6167 0.071 Uiso 0.495(4) 1 calc R . P A 1
C3C C 0.6288(6) 0.4878(5) 0.5968(2) 0.0506(19) Uani 0.495(4) 1 d . U P A 1
H3C H 0.6604 0.4837 0.5770 0.061 Uiso 0.495(4) 1 calc R . P A 1
C4C C 0.5421(6) 0.4500(7) 0.5935(2) 0.066(3) Uani 0.495(4) 1 d . U P A 1
H4CA H 0.5021 0.4686 0.6089 0.099 Uiso 0.495(4) 1 calc GR . P A 1
H4CB H 0.5498 0.3986 0.5966 0.099 Uiso 0.495(4) 1 calc GR . P A 1
H4CC H 0.5191 0.4587 0.5730 0.099 Uiso 0.495(4) 1 calc GR . P A 1
O1A O 0.8405(9) 0.3839(4) 0.5368(2) 0.113(4) Uani 0.505(4) 1 d D U P A 2
H1AA H 0.7898 0.3809 0.5305 0.170 Uiso 0.505(4) 1 calc DGR . P A 2
C25A C 0.8549(15) 0.2588(6) 0.5392(3) 0.122(8) Uani 0.505(4) 1 d D U P A 2
H25D H 0.8547 0.2164 0.5524 0.183 Uiso 0.505(4) 1 calc GR . P A 2
H25E H 0.9053 0.2576 0.5259 0.183 Uiso 0.505(4) 1 calc GR . P A 2
H25F H 0.8028 0.2594 0.5267 0.183 Uiso 0.505(4) 1 calc GR . P A 2
C27A C 0.7739(8) 0.3334(9) 0.5779(3) 0.101(4) Uani 0.505(4) 1 d D U P A 2
H27D H 0.7757 0.3784 0.5893 0.151 Uiso 0.505(4) 1 calc GR . P A 2
H27E H 0.7688 0.2935 0.5923 0.151 Uiso 0.505(4) 1 calc GR . P A 2
H27F H 0.7245 0.3334 0.5640 0.151 Uiso 0.505(4) 1 calc GR . P A 2
C4A C 0.7538(7) 0.2835(6) 0.8233(2) 0.067(3) Uani 0.465(10) 1 d D U P B 2
H4AA H 0.7898 0.2833 0.8046 0.080 Uiso 0.465(10) 1 calc R . P B 2
H4AB H 0.7251 0.2364 0.8245 0.080 Uiso 0.465(10) 1 calc R . P B 2
C3A C 0.8120(8) 0.2898(7) 0.8504(2) 0.079(4) Uani 0.465(10) 1 d D U P B 2
H3AA H 0.8683 0.2695 0.8446 0.095 Uiso 0.465(10) 1 calc R . P B 2
H3AB H 0.8208 0.3411 0.8546 0.095 Uiso 0.465(10) 1 calc R . P B 2

loop_
_atom_site_aniso_label
_atom_site_aniso_U_11
_atom_site_aniso_U_22
_atom_site_aniso_U_33
_atom_site_aniso_U_23
_atom_site_aniso_U_13
_atom_site_aniso_U_12
O1 0.058(3) 0.041(4) 0.049(4) 0.008(3) -0.018(3) 0.005(3)
O2 0.101(4) 0.064(2) 0.155(5) -0.028(3) 0.015(3) -0.027(2)
O3 0.0437(17) 0.068(2) 0.124(3) 0.018(2) -0.0053(19) 0.0019(17)
O4 0.064(2) 0.078(3) 0.095(3) -0.027(2) -0.011(2) 0.011(2)
O5 0.0323(12) 0.0305(11) 0.0562(15) -0.0014(10) 0.0036(11) -0.0043(9)
O6 0.0326(12) 0.0358(13) 0.0601(16) -0.0032(11) -0.0025(11) -0.0030(10)
O7 0.0455(15) 0.0361(14) 0.079(2) -0.0098(13) -0.0134(14) 0.0128(12)
O8 0.0518(16) 0.0288(12) 0.084(2) -0.0061(13) -0.0131(15) 0.0084(12)
O9 0.0562(16) 0.0293(12) 0.0529(15) -0.0017(11) -0.0088(13) -0.0022(11)
O10 0.0445(14) 0.0334(12) 0.0502(14) -0.0047(11) -0.0062(12) -0.0035(11)
O11 0.0334(12) 0.0325(12) 0.0456(13) 0.0059(10) -0.0015(10) 0.0018(10)
O12 0.0384(13) 0.0298(11) 0.0468(13) 0.0023(10) -0.0002(11) 0.0018(10)
C1 0.084(4) 0.194(9) 0.073(4) 0.048(5) -0.021(3) -0.054(5)
C2 0.113(5) 0.129(6) 0.084(4) 0.031(4) -0.035(4) -0.042(4)
C3 0.080(6) 0.106(7) 0.070(6) 0.017(5) -0.022(5) -0.046(5)
C4 0.063(5) 0.057(5) 0.064(4) 0.001(4) -0.008(4) -0.011(4)
C5 0.120(5) 0.070(3) 0.070(3) 0.023(3) -0.040(3) -0.045(3)
C6 0.083(3) 0.040(2) 0.059(3) 0.0112(19) -0.018(2) -0.014(2)
C7 0.162(11) 0.263(16) 0.119(7) 0.002(9) -0.063(7) 0.089(11)
C8 0.131(8) 0.226(12) 0.095(5) -0.057(7) -0.037(5) 0.097(8)
C9 0.108(5) 0.070(3) 0.056(3) 0.002(2) -0.010(3) -0.013(3)
C10 0.076(3) 0.061(3) 0.052(2) 0.007(2) -0.002(2) 0.002(2)
C11 0.058(2) 0.050(2) 0.050(2) -0.0045(18) -0.0076(19) -0.0045(19)
C12 0.045(2) 0.0367(18) 0.049(2) -0.0043(15) -0.0036(16) -0.0021(16)
C13 0.059(4) 0.204(11) 0.133(7) 0.011(7) 0.015(4) -0.009(5)
C14 0.064(3) 0.116(5) 0.095(4) 0.001(4) 0.019(3) -0.004(4)
C15 0.067(3) 0.081(4) 0.116(5) 0.011(3) 0.040(4) 0.001(3)
C16 0.058(3) 0.060(3) 0.070(3) 0.006(2) 0.029(2) 0.003(2)
C17 0.0384(19) 0.055(2) 0.055(2) 0.0028(19) 0.0062(17) 0.0018(17)
C18 0.0407(19) 0.0403(18) 0.0404(18) -0.0033(15) 0.0031(15) 0.0027(15)
C19 0.065(4) 0.109(5) 0.105(5) 0.020(4) -0.020(3) -0.012(3)
C20 0.065(3) 0.083(4) 0.071(3) 0.011(3) -0.006(3) -0.013(3)
C21 0.067(3) 0.069(3) 0.065(3) 0.011(2) 0.007(2) 0.015(3)
C22 0.065(3) 0.048(2) 0.059(3) 0.0044(19) 0.008(2) 0.000(2)
C23 0.055(2) 0.053(2) 0.056(2) 0.010(2) 0.003(2) -0.011(2)
C24 0.054(2) 0.0379(18) 0.050(2) 0.0105(16) 0.0019(18) -0.0095(17)
C25 0.046(5) 0.132(10) 0.052(5) 0.000(5) 0.009(4) -0.036(6)
C26 0.089(4) 0.076(3) 0.057(3) -0.011(2) -0.003(2) -0.024(3)
C27 0.036(4) 0.077(6) 0.064(7) -0.033(5) -0.007(4) 0.000(4)
C28 0.049(3) 0.122(5) 0.088(3) -0.054(3) 0.003(2) -0.001(3)
C29 0.038(2) 0.114(5) 0.102(4) -0.062(4) -0.001(2) 0.011(3)
C30 0.029(2) 0.096(4) 0.104(4) -0.052(3) -0.004(2) 0.009(2)
C31 0.040(2) 0.072(3) 0.110(4) -0.029(3) 0.007(3) -0.001(2)
C32 0.062(4) 0.106(6) 0.174(8) -0.015(6) 0.010(5) -0.023(4)
C33 0.049(3) 0.081(4) 0.100(4) -0.020(3) 0.001(3) 0.018(3)
C34 0.057(3) 0.087(4) 0.089(4) -0.005(3) 0.000(3) 0.002(3)
C35 0.0310(19) 0.092(4) 0.086(3) -0.037(3) -0.011(2) 0.016(2)
C36 0.0346(18) 0.068(3) 0.059(2) -0.017(2) -0.0116(16) 0.015(2)
C37 0.041(2) 0.072(3) 0.061(2) -0.001(2) -0.0002(18) 0.018(2)
C38 0.052(3) 0.114(5) 0.062(3) 0.004(3) 0.006(2) 0.039(3)
C39 0.045(2) 0.068(3) 0.069(3) -0.011(2) -0.0011(19) -0.003(2)
C40 0.065(3) 0.086(4) 0.087(4) 0.019(3) 0.020(3) 0.038(3)
C41 0.0360(18) 0.054(2) 0.064(2) -0.015(2) -0.0114(17) 0.0086(18)
C42 0.0321(17) 0.0427(19) 0.068(2) -0.0114(19) -0.0091(16) 0.0072(16)
C43 0.0350(17) 0.0311(16) 0.0467(19) -0.0007(14) -0.0038(15) -0.0065(14)
C44 0.0371(17) 0.0335(17) 0.0434(18) 0.0034(14) -0.0015(14) -0.0068(14)
C45 0.0351(17) 0.0274(15) 0.0467(19) -0.0016(13) -0.0004(14) 0.0015(13)
C46 0.0362(17) 0.0284(15) 0.0423(18) -0.0008(13) 0.0018(14) 0.0019(13)
C47 0.0293(15) 0.0360(16) 0.0448(18) 0.0017(15) -0.0006(13) 0.0011(14)
C48 0.0296(15) 0.0445(18) 0.0432(17) -0.0029(16) 0.0002(13) 0.0034(15)
C49 0.0335(16) 0.0365(16) 0.0411(17) 0.0040(15) 0.0001(13) -0.0051(14)
C50 0.0355(17) 0.0249(15) 0.0489(19) -0.0006(14) 0.0041(14) -0.0001(13)
C51 0.0276(15) 0.0350(17) 0.0433(17) 0.0025(14) 0.0001(13) -0.0014(13)
C52 0.0292(15) 0.0316(16) 0.0427(17) 0.0052(13) 0.0010(13) 0.0019(12)
C53 0.0280(14) 0.0327(15) 0.0441(17) 0.0006(14) -0.0024(12) 0.0012(14)
C54 0.0359(17) 0.0292(16) 0.053(2) 0.0007(15) 0.0027(15) -0.0017(13)
C55 0.0338(17) 0.0334(16) 0.0424(18) 0.0033(14) 0.0016(14) -0.0004(13)
C56 0.0249(13) 0.0356(16) 0.0427(16) 0.0027(14) -0.0013(12) -0.0015(13)
C57 0.0407(18) 0.0343(17) 0.0415(18) 0.0012(14) 0.0010(15) 0.0007(14)
C58 0.0354(17) 0.0298(16) 0.0427(18) -0.0008(13) 0.0031(14) -0.0012(13)
C59 0.046(2) 0.0329(17) 0.049(2) 0.0031(15) 0.0062(16) 0.0022(15)
C60 0.0414(19) 0.0309(16) 0.052(2) 0.0014(15) 0.0066(16) -0.0034(14)
C61 0.056(2) 0.0284(17) 0.050(2) 0.0054(15) -0.0058(18) -0.0059(16)
C62 0.044(2) 0.053(2) 0.0413(19) -0.0020(16) -0.0002(15) -0.0058(17)
C63 0.060(3) 0.0301(18) 0.068(3) -0.0065(18) -0.005(2) 0.0039(17)
C64 0.0345(18) 0.046(2) 0.053(2) -0.0082(17) 0.0013(16) 0.0013(15)
C65 0.049(2) 0.0288(16) 0.048(2) 0.0063(15) -0.0050(16) -0.0055(15)
C66 0.0349(17) 0.052(2) 0.0411(18) -0.0032(15) -0.0004(15) -0.0002(15)
C67 0.047(2) 0.0342(17) 0.047(2) 0.0047(15) -0.0045(16) -0.0095(15)
C68 0.048(2) 0.0373(19) 0.057(2) 0.0055(16) 0.0078(18) 0.0011(16)
C69 0.054(2) 0.0255(16) 0.056(2) 0.0013(15) -0.0095(18) -0.0027(15)
C70 0.059(3) 0.0320(19) 0.075(3) -0.0093(19) -0.004(2) -0.0001(18)
C71 0.054(2) 0.0252(16) 0.058(2) -0.0034(15) -0.0087(18) -0.0004(15)
C72 0.050(2) 0.056(2) 0.049(2) 0.0062(18) -0.0010(18) -0.0028(19)
C73 0.0404(19) 0.0321(17) 0.055(2) 0.0007(15) 0.0046(16) -0.0008(15)
C74 0.058(3) 0.0352(19) 0.076(3) -0.0167(19) -0.002(2) -0.0032(18)
C75 0.045(2) 0.040(2) 0.073(3) -0.0176(19) 0.010(2) 0.0009(17)
C76 0.041(2) 0.047(2) 0.080(3) -0.016(2) 0.006(2) -0.0021(18)
C77 0.056(2) 0.0334(17) 0.046(2) -0.0027(15) -0.0028(17) 0.0004(16)
C78 0.0358(19) 0.057(2) 0.060(2) -0.0070(19) -0.0061(17) -0.0012(17)
C79 0.044(2) 0.047(2) 0.089(3) -0.016(2) 0.006(2) -0.0022(19)
C80 0.049(2) 0.056(2) 0.049(2) -0.0013(18) 0.0013(18) -0.0091(19)
C81 0.047(2) 0.040(2) 0.082(3) -0.019(2) 0.010(2) -0.0002(18)
C82 0.046(2) 0.044(2) 0.077(3) -0.015(2) 0.011(2) -0.0031(18)
C83 0.049(2) 0.044(2) 0.104(4) -0.011(2) 0.015(3) 0.000(2)
C84 0.049(2) 0.056(2) 0.062(3) -0.005(2) 0.007(2) -0.0067(19)
C85 0.046(2) 0.057(3) 0.071(3) 0.000(2) 0.007(2) -0.001(2)
C86 0.043(2) 0.046(2) 0.075(3) -0.009(2) -0.004(2) 0.0023(18)
C87 0.052(2) 0.042(2) 0.071(3) 0.0073(19) 0.011(2) 0.0052(18)
C88 0.052(2) 0.057(3) 0.070(3) 0.008(2) -0.005(2) -0.001(2)
C89 0.047(2) 0.069(3) 0.052(2) -0.018(2) -0.0019(18) 0.002(2)
C90 0.050(2) 0.058(3) 0.066(3) -0.007(2) 0.011(2) -0.002(2)
C91 0.060(3) 0.052(2) 0.063(3) 0.014(2) 0.006(2) 0.003(2)
C92 0.058(3) 0.053(2) 0.076(3) 0.000(2) -0.001(2) -0.003(2)
C93 0.050(3) 0.052(3) 0.105(4) -0.001(3) 0.008(3) -0.003(2)
C94 0.046(2) 0.058(3) 0.071(3) 0.006(2) 0.000(2) 0.002(2)
C95 0.069(3) 0.077(3) 0.054(3) 0.015(2) 0.000(2) 0.006(3)
C96 0.064(3) 0.071(3) 0.103(4) -0.046(3) 0.026(3) -0.021(3)
C97 0.116(6) 0.068(4) 0.099(5) 0.012(3) 0.032(4) 0.024(4)
C98 0.060(3) 0.140(6) 0.083(4) 0.004(4) 0.021(3) -0.001(4)
C99 0.049(3) 0.061(3) 0.141(6) -0.019(3) 0.016(3) -0.005(2)
C100 0.066(3) 0.057(3) 0.136(6) 0.000(3) 0.001(4) 0.005(3)
C101 0.044(2) 0.0374(18) 0.050(2) 0.0062(15) 0.0043(16) 0.0030(15)
C102 0.0401(19) 0.048(2) 0.050(2) 0.0058(17) 0.0009(17) 0.0071(17)
C103 0.042(2) 0.068(3) 0.055(2) -0.006(2) -0.0006(18) 0.014(2)
C104 0.046(2) 0.045(2) 0.056(2) 0.0036(17) -0.0013(18) 0.0018(17)
C105 0.059(3) 0.051(2) 0.075(3) -0.011(2) -0.002(2) 0.006(2)
C106 0.050(2) 0.079(3) 0.067(3) -0.020(3) -0.007(2) 0.018(2)
C107 0.052(3) 0.069(3) 0.071(3) 0.005(2) 0.002(2) -0.014(2)
C108 0.063(3) 0.063(3) 0.059(3) -0.001(2) -0.010(2) 0.014(2)
C109 0.060(3) 0.092(4) 0.082(4) -0.026(3) -0.010(3) 0.028(3)
C110 0.087(4) 0.097(4) 0.066(3) -0.014(3) 0.005(3) 0.027(4)
C111 0.060(3) 0.042(2) 0.094(4) -0.019(2) -0.003(3) 0.004(2)
C112 0.060(3) 0.055(3) 0.102(4) -0.016(3) -0.012(3) 0.001(2)
C113 0.073(3) 0.037(2) 0.119(5) -0.008(3) -0.007(3) 0.007(2)
C114 0.068(3) 0.056(3) 0.113(5) -0.035(3) 0.000(3) 0.012(3)
C115 0.0312(16) 0.0254(15) 0.053(2) -0.0042(14) 0.0032(14) -0.0042(13)
C116 0.0371(17) 0.0275(15) 0.0451(18) -0.0029(13) 0.0004(14) -0.0008(13)
C117 0.0354(17) 0.0347(17) 0.0471(19) -0.0037(15) -0.0067(14) 0.0006(14)
C118 0.0346(16) 0.0309(17) 0.054(2) -0.0023(15) -0.0069(15) -0.0006(14)
C119 0.056(2) 0.0274(16) 0.054(2) 0.0064(15) -0.0103(18) -0.0006(16)
C120 0.0366(17) 0.0303(16) 0.051(2) -0.0027(14) 0.0009(15) -0.0035(14)
C121 0.0400(17) 0.0335(16) 0.0463(18) 0.0003(15) -0.0093(14) -0.0037(15)
C122 0.0357(18) 0.0370(18) 0.057(2) -0.0024(16) 0.0054(16) -0.0007(15)
C123 0.056(2) 0.0308(17) 0.059(2) 0.0057(16) -0.0165(19) 0.0006(17)
C124 0.0399(19) 0.0329(17) 0.059(2) -0.0038(16) -0.0142(17) 0.0053(15)
C125 0.046(2) 0.0369(18) 0.055(2) 0.0010(16) -0.0157(17) 0.0022(16)
C126 0.050(2) 0.0272(16) 0.064(2) 0.0005(16) -0.0101(19) 0.0002(15)
C127 0.050(2) 0.040(2) 0.076(3) -0.012(2) -0.005(2) 0.0100(18)
C128 0.0348(17) 0.0392(18) 0.056(2) -0.0043(17) -0.0090(15) 0.0020(16)
Cl1C 0.0664(15) 0.117(2) 0.0468(12) 0.0090(13) 0.0075(10) -0.0071(16)
Cl2C 0.097(2) 0.0525(14) 0.104(2) 0.0079(13) 0.0396(17) 0.0244(14)
O1C 0.042(3) 0.054(3) 0.065(4) -0.011(3) 0.000(3) -0.009(3)
C1C 0.038(4) 0.081(6) 0.075(5) 0.011(5) -0.028(4) -0.021(4)
C2C 0.045(4) 0.080(6) 0.053(4) 0.004(4) -0.004(3) -0.007(4)
C3C 0.041(4) 0.058(4) 0.053(4) -0.002(3) 0.000(3) 0.013(3)
C4C 0.047(4) 0.086(7) 0.064(5) 0.009(5) -0.007(4) -0.011(4)
O1A 0.149(10) 0.083(6) 0.108(7) -0.005(5) -0.022(7) -0.010(6)
C25A 0.18(2) 0.091(9) 0.095(12) -0.031(8) -0.049(11) 0.009(9)
C27A 0.109(8) 0.077(10) 0.116(11) -0.006(8) -0.040(7) 0.007(7)
C4A 0.075(6) 0.062(5) 0.064(5) 0.019(4) -0.031(5) -0.032(4)
C3A 0.087(8) 0.078(8) 0.072(6) 0.010(5) -0.036(5) -0.026(6)

loop_
_atom_type_symbol
_atom_type_description
_atom_type_scat_dispersion_real
_atom_type_scat_dispersion_imag
_atom_type_scat_source
C C 0.0181 0.0091 'International Tables Vol C Tables 4.2.6.8 and 6.1.1.4'
H H 0.0000 0.0000 'International Tables Vol C Tables 4.2.6.8 and 6.1.1.4'
Cl Cl 0.3639 0.7018 'International Tables Vol C Tables 4.2.6.8 and 6.1.1.4'
O O 0.0492 0.0322 'International Tables Vol C Tables 4.2.6.8 and 6.1.1.4'

loop_
_exptl_crystal_face_index_h
_exptl_crystal_face_index_k
_exptl_crystal_face_index_l
_exptl_crystal_face_perp_dist
0 12 -6 0.0486
-2 -12 6 0.0547
10 2 0 0.0493
-10 0 -1 0.0561
0 -1 -28 0.0227
0 1 28 0.0217
5 -4 23 0.0382
-3 3 -26 0.0400
-6 6 17 0.0484
-8 8 -5 0.0667
7 0 -22 0.0416
-4 -4 25 0.0388
-3 -9 18 0.0447
5 -10 10 0.0590
-8 -3 14 0.0512
-5 -5 -21 0.0454
-8 1 -17 0.0490
0 1 -28 0.0210
2 -1 -28 0.0234
0 12 6 0.0477
9 2 11 0.0461

loop_
_geom_angle_atom_site_label_1
_geom_angle_atom_site_label_2
_geom_angle_atom_site_label_3
_geom_angle
_geom_angle_site_symmetry_1
_geom_angle_site_symmetry_3
_geom_angle_publ_flag
C26 O1 H1 109.5 . . ?
C83 O2 H2 109.5 . . ?
C85 O3 H3 109.5 . . ?
C106 O4 H4A 109.5 . . ?
C106 O4 H4B 144(8) . . ?
C115 O5 C122 116.8(3) . . ?
C118 O6 C122 115.4(3) . . ?
C124 O7 C127 115.4(3) . . ?
C126 O8 C127 117.6(3) . . ?
C69 O9 C77 116.5(3) . . ?
C43 O10 C77 115.8(3) . . ?
C52 O11 C57 115.8(3) . . ?
C45 O12 C57 117.4(3) . . ?
H1A C1 H1B 109.5 . . ?
H1A C1 H1C 109.5 . . ?
H1B C1 H1C 109.5 . . ?
C2 C1 H1A 109.5 . . ?
C2 C1 H1B 109.5 . . ?
C2 C1 H1C 109.5 . . ?
C1 C2 H2AA 108.6 . . ?
C1 C2 H2AB 108.6 . . ?
C1 C2 H2BC 108.2 . . ?
C1 C2 H2BD 108.2 . . ?
H2AA C2 H2AB 107.6 . . ?
H2BC C2 H2BD 107.3 . . ?
C3 C2 C1 114.5(8) . . ?
C3 C2 H2AA 108.6 . . ?
C3 C2 H2AB 108.6 . . ?
C3A C2 C1 116.5(7) . . ?
C3A C2 H2BC 108.2 . . ?
C3A C2 H2BD 108.2 . . ?
C2 C3 H3A 107.9 . . ?
C2 C3 H3B 107.9 . . ?
C2 C3 C4 117.6(9) . . ?
H3A C3 H3B 107.2 . . ?
C4 C3 H3A 107.9 . . ?
C4 C3 H3B 107.9 . . ?
C3 C4 H4C 106.4 . . ?
C3 C4 H4D 106.4 . . ?
H4C C4 H4D 106.5 . . ?
C5 C4 C3 123.5(9) . . ?
C5 C4 H4C 106.4 . . ?
C5 C4 H4D 106.4 . . ?
C4 C5 H5AA 105.4 . . ?
C4 C5 H5AB 105.4 . . ?
C4 C5 C6 127.5(7) . . ?
H5AA C5 H5AB 106.0 . . ?
H5BC C5 H5BD 107.0 . . ?
C6 C5 H5AA 105.4 . . ?
C6 C5 H5AB 105.4 . . ?
C6 C5 H5BC 107.5 . . ?
C6 C5 H5BD 107.5 . . ?
C4A C5 H5BC 107.5 . . ?
C4A C5 H5BD 107.5 . . ?
C4A C5 C6 119.5(6) . . ?
C5 C6 H6A 108.6 . . ?
C5 C6 H6B 108.6 . . ?
C5 C6 C123 114.9(5) . . ?
H6A C6 H6B 107.5 . . ?
C123 C6 H6A 108.6 . . ?
C123 C6 H6B 108.6 . . ?
H7A C7 H7B 109.5 . . ?
H7A C7 H7C 109.5 . . ?
H7B C7 H7C 109.5 . . ?
C8 C7 H7A 109.5 . . ?
C8 C7 H7B 109.5 . . ?
C8 C7 H7C 109.5 . . ?
C7 C8 H8A 108.9 . . ?
C7 C8 H8B 108.9 . . ?
H8A C8 H8B 107.7 . . ?
C9 C8 C7 113.4(9) . . ?
C9 C8 H8A 108.9 . . ?
C9 C8 H8B 108.9 . . ?
C8 C9 H9A 108.7 . . ?
C8 C9 H9B 108.7 . . ?
C8 C9 C10 114.3(6) . . ?
H9A C9 H9B 107.6 . . ?
C10 C9 H9A 108.7 . . ?
C10 C9 H9B 108.7 . . ?
C9 C10 H10A 108.7 . . ?
C9 C10 H10B 108.7 . . ?
H10A C10 H10B 107.6 . . ?
C11 C10 C9 114.4(5) . . ?
C11 C10 H10A 108.7 . . ?
C11 C10 H10B 108.7 . . ?
C10 C11 H11A 108.9 . . ?
C10 C11 H11B 108.9 . . ?
C10 C11 C12 113.4(4) . . ?
H11A C11 H11B 107.7 . . ?
C12 C11 H11A 108.9 . . ?
C12 C11 H11B 108.9 . . ?
C11 C12 H12A 109.0 . . ?
C11 C12 H12B 109.0 . . ?
C11 C12 C120 112.9(3) . . ?
H12A C12 H12B 107.8 . . ?
C120 C12 H12A 109.0 . . ?
C120 C12 H12B 109.0 . . ?
H13A C13 H13B 109.5 . . ?
H13A C13 H13C 109.5 . . ?
H13B C13 H13C 109.5 . . ?
C14 C13 H13A 109.5 . . ?
C14 C13 H13B 109.5 . . ?
C14 C13 H13C 109.5 . . ?
C13 C14 H14A 108.6 . . ?
C13 C14 H14B 108.6 . . ?
H14A C14 H14B 107.6 . . ?
C15 C14 C13 114.6(7) . . ?
C15 C14 H14A 108.6 . . ?
C15 C14 H14B 108.6 . . ?
C14 C15 H15A 107.7 . . ?
C14 C15 H15B 107.7 . . ?
C14 C15 C16 118.4(7) . . ?
H15A C15 H15B 107.1 . . ?
C16 C15 H15A 107.7 . . ?
C16 C15 H15B 107.7 . . ?
C15 C16 H16A 109.3 . . ?
C15 C16 H16B 109.3 . . ?
H16A C16 H16B 108.0 . . ?
C17 C16 C15 111.5(5) . . ?
C17 C16 H16A 109.3 . . ?
C17 C16 H16B 109.3 . . ?
C16 C17 H17A 108.5 . . ?
C16 C17 H17B 108.5 . . ?
C16 C17 C18 115.2(4) . . ?
H17A C17 H17B 107.5 . . ?
C18 C17 H17A 108.5 . . ?
C18 C17 H17B 108.5 . . ?
C17 C18 H18A 109.3 . . ?
C17 C18 H18B 109.3 . . ?
C17 C18 C55 111.7(3) . . ?
H18A C18 H18B 107.9 . . ?
C55 C18 H18A 109.3 . . ?
C55 C18 H18B 109.3 . . ?
H19A C19 H19B 109.5 . . ?
H19A C19 H19C 109.5 . . ?
H19B C19 H19C 109.5 . . ?
C20 C19 H19A 109.5 . . ?
C20 C19 H19B 109.5 . . ?
C20 C19 H19C 109.5 . . ?
C19 C20 H20A 109.1 . . ?
C19 C20 H20B 109.1 . . ?
H20A C20 H20B 107.8 . . ?
C21 C20 C19 112.6(6) . . ?
C21 C20 H20A 109.1 . . ?
C21 C20 H20B 109.1 . . ?
C20 C21 H21A 108.7 . . ?
C20 C21 H21B 108.7 . . ?
C20 C21 C22 114.4(5) . . ?
H21A C21 H21B 107.6 . . ?
C22 C21 H21A 108.7 . . ?
C22 C21 H21B 108.7 . . ?
C21 C22 H22A 108.6 . . ?
C21 C22 H22B 108.6 . . ?
C21 C22 C23 114.7(4) . . ?
H22A C22 H22B 107.6 . . ?
C23 C22 H22A 108.6 . . ?
C23 C22 H22B 108.6 . . ?
C22 C23 H23A 108.5 . . ?
C22 C23 H23B 108.5 . . ?
H23A C23 H23B 107.5 . . ?
C24 C23 C22 115.0(4) . . ?
C24 C23 H23A 108.5 . . ?
C24 C23 H23B 108.5 . . ?
C23 C24 H24A 108.9 . . ?
C23 C24 H24B 108.9 . . ?
C23 C24 C67 113.4(4) . . ?
H24A C24 H24B 107.7 . . ?
C67 C24 H24A 108.9 . . ?
C67 C24 H24B 108.9 . . ?
H25A C25 H25B 109.5 . . ?
H25A C25 H25C 109.5 . . ?
H25B C25 H25C 109.5 . . ?
C26 C25 H25A 109.5 . . ?
C26 C25 H25B 109.5 . . ?
C26 C25 H25C 109.5 . . ?
O1 C26 C25 115.4(6) . . ?
O1 C26 C27 108.4(5) . . ?
O1 C26 C28 108.0(5) . . ?
C25 C26 C27 112.9(6) . . ?
C28 C26 C25 102.4(6) . . ?
C28 C26 C27 109.4(7) . . ?
C28 C26 O1A 128.5(6) . . ?
C28 C26 C25A 115.9(9) . . ?
C28 C26 C27A 98.1(7) . . ?
O1A C26 C25A 103.7(7) . . ?
O1A C26 C27A 96.7(6) . . ?
C25A C26 C27A 111.2(8) . . ?
C26 C27 H27A 109.5 . . ?
C26 C27 H27B 109.5 . . ?
C26 C27 H27C 109.5 . . ?
H27A C27 H27B 109.5 . . ?
H27A C27 H27C 109.5 . . ?
H27B C27 H27C 109.5 . . ?
C29 C28 C26 174.5(7) . . ?
C28 C29 C30 175.3(7) . . ?
C29 C30 C31 119.4(5) . . ?
C35 C30 C29 118.2(6) . . ?
C35 C30 C31 122.3(5) . . ?
C32 C31 C30 109.5(5) . . ?
C33 C31 C30 107.9(6) . . ?
C33 C31 C32 110.9(5) . . ?
C34 C31 C30 111.3(5) . . ?
C34 C31 C32 108.5(7) . . ?
C34 C31 C33 108.8(5) . . ?
C31 C32 H32A 109.5 . . ?
C31 C32 H32B 109.5 . . ?
C31 C32 H32C 109.5 . . ?
H32A C32 H32B 109.5 . . ?
H32A C32 H32C 109.5 . . ?
H32B C32 H32C 109.5 . . ?
C31 C33 H33A 109.5 . . ?
C31 C33 H33B 109.5 . . ?
C31 C33 H33C 109.5 . . ?
H33A C33 H33B 109.5 . . ?
H33A C33 H33C 109.5 . . ?
H33B C33 H33C 109.5 . . ?
C31 C34 H34A 109.5 . . ?
C31 C34 H34B 109.5 . . ?
C31 C34 H34C 109.5 . . ?
H34A C34 H34B 109.5 . . ?
H34A C34 H34C 109.5 . . ?
H34B C34 H34C 109.5 . . ?
C30 C35 C36 177.1(5) . . ?
C35 C36 C37 124.2(5) . . ?
C35 C36 C41 117.1(5) . . ?
C41 C36 C37 118.7(4) . . ?
C36 C37 C38 110.3(5) . . ?
C36 C37 C39 108.1(4) . . ?
C36 C37 C40 109.2(4) . . ?
C39 C37 C38 109.3(4) . . ?
C39 C37 C40 110.6(5) . . ?
C40 C37 C38 109.4(4) . . ?
C37 C38 H38A 109.5 . . ?
C37 C38 H38B 109.5 . . ?
C37 C38 H38C 109.5 . . ?
H38A C38 H38B 109.5 . . ?
H38A C38 H38C 109.5 . . ?
H38B C38 H38C 109.5 . . ?
C37 C39 H39A 109.5 . . ?
C37 C39 H39B 109.5 . . ?
C37 C39 H39C 109.5 . . ?
H39A C39 H39B 109.5 . . ?
H39A C39 H39C 109.5 . . ?
H39B C39 H39C 109.5 . . ?
C37 C40 H40A 109.5 . . ?
C37 C40 H40B 109.5 . . ?
C37 C40 H40C 109.5 . . ?
H40A C40 H40B 109.5 . . ?
H40A C40 H40C 109.5 . . ?
H40B C40 H40C 109.5 . . ?
C42 C41 C36 178.5(4) . . ?
C41 C42 C128 175.5(4) . . ?
O10 C43 C56 116.6(3) . . ?
C44 C43 O10 121.6(3) . . ?
C44 C43 C56 121.7(3) . . ?
C43 C44 C49 117.6(3) . . ?
C43 C44 C67 120.3(3) . . ?
C49 C44 C67 122.0(3) . . ?
O12 C45 C46 121.1(3) . . ?
O12 C45 C50 117.2(3) . . ?
C46 C45 C50 121.5(3) . . ?
C45 C46 C55 119.8(3) . . ?
C45 C46 C58 117.8(3) . . ?
C58 C46 C55 122.3(3) . . ?
C53 C47 C48 178.7(4) . . ?
C47 C48 C64 118.6(3) . . ?
C66 C48 C47 118.4(4) . . ?
C66 C48 C64 123.0(3) . . ?
C44 C49 H49 118.4 . . ?
C51 C49 C44 123.3(3) . . ?
C51 C49 H49 118.4 . . ?
C45 C50 C54 119.7(3) . . ?
C115 C50 C45 118.5(3) . . ?
C115 C50 C54 121.8(3) . . ?
C49 C51 C52 117.7(3) . . ?
C49 C51 C55 122.2(3) . . ?
C52 C51 C55 120.1(3) . . ?
O11 C52 C51 120.9(3) . . ?
O11 C52 C56 117.8(3) . . ?
C56 C52 C51 121.3(3) . . ?
C47 C53 C56 178.8(4) . . ?
C73 C54 C50 178.6(4) . . ?
C18 C55 H55 107.1 . . ?
C46 C55 C18 114.0(3) . . ?
C46 C55 C51 107.4(3) . . ?
C46 C55 H55 107.1 . . ?
C51 C55 C18 113.7(3) . . ?
C51 C55 H55 107.1 . . ?
C43 C56 C53 120.8(3) . . ?
C52 C56 C43 118.5(3) . . ?
C52 C56 C53 120.8(3) . . ?
O11 C57 O12 112.5(3) . . ?
O11 C57 H57A 109.1 . . ?
O11 C57 H57B 109.1 . . ?
O12 C57 H57A 109.1 . . ?
O12 C57 H57B 109.1 . . ?
H57A C57 H57B 107.8 . . ?
C46 C58 H58 118.7 . . ?
C46 C58 C116 122.5(3) . . ?
C116 C58 H58 118.7 . . ?
C101 C59 C60 174.3(4) . . ?
C59 C60 C68 125.0(4) . . ?
C59 C60 C73 118.3(4) . . ?
C73 C60 C68 116.7(3) . . ?
C65 C61 H61 118.6 . . ?
C119 C61 H61 118.6 . . ?
C119 C61 C65 122.9(4) . . ?
C66 C62 C72 122.1(4) . . ?
C66 C62 C80 120.1(4) . . ?
C80 C62 C72 117.8(4) . . ?
C70 C63 C71 178.4(5) . . ?
C48 C64 C78 108.1(3) . . ?
C48 C64 C86 108.5(3) . . ?
C78 C64 C86 109.7(4) . . ?
C89 C64 C48 110.9(4) . . ?
C89 C64 C78 109.3(3) . . ?
C89 C64 C86 110.3(4) . . ?
C61 C65 C67 123.3(4) . . ?
C69 C65 C61 117.5(4) . . ?
C69 C65 C67 119.1(4) . . ?
C62 C66 C48 177.5(4) . . ?
C24 C67 H67 107.0 . . ?
C44 C67 C24 113.0(3) . . ?
C44 C67 H67 107.0 . . ?
C65 C67 C24 114.4(3) . . ?
C65 C67 C44 108.1(3) . . ?
C65 C67 H67 107.0 . . ?
C87 C68 C60 107.9(4) . . ?
C88 C68 C60 108.4(3) . . ?
C88 C68 C87 110.1(4) . . ?
C88 C68 C91 110.1(4) . . ?
C91 C68 C60 110.1(4) . . ?
C91 C68 C87 110.1(4) . . ?
O9 C69 C71 116.7(4) . . ?
C65 C69 O9 121.1(4) . . ?
C65 C69 C71 122.0(4) . . ?
C63 C70 C74 177.1(5) . . ?
C69 C71 C63 121.0(4) . . ?
C69 C71 C126 118.2(4) . . ?
C126 C71 C63 120.9(4) . . ?
C92 C72 C62 108.5(4) . . ?
C92 C72 C95 108.8(4) . . ?
C94 C72 C62 111.2(4) . . ?
C94 C72 C92 109.5(4) . . ?
C94 C72 C95 109.7(4) . . ?
C95 C72 C62 109.1(4) . . ?
C54 C73 C60 178.6(4) . . ?
C70 C74 C111 116.8(5) . . ?
C81 C74 C70 118.3(4) . . ?
C81 C74 C111 124.8(4) . . ?
C76 C75 C82 118.3(4) . . ?
C81 C75 C76 120.5(4) . . ?
C81 C75 C82 121.1(4) . . ?
C79 C76 C75 176.4(5) . . ?
O9 C77 H77A 109.1 . . ?
O9 C77 H77B 109.1 . . ?
O10 C77 O9 112.3(3) . . ?
O10 C77 H77A 109.1 . . ?
O10 C77 H77B 109.1 . . ?
H77A C77 H77B 107.9 . . ?
C64 C78 H78A 109.5 . . ?
C64 C78 H78B 109.5 . . ?
C64 C78 H78C 109.5 . . ?
H78A C78 H78B 109.5 . . ?
H78A C78 H78C 109.5 . . ?
H78B C78 H78C 109.5 . . ?
C76 C79 C83 178.5(5) . . ?
C84 C80 C62 177.4(5) . . ?
C74 C81 C75 175.1(5) . . ?
C75 C82 C90 109.0(4) . . ?
C75 C82 C93 111.3(4) . . ?
C75 C82 C96 107.9(4) . . ?
C93 C82 C90 108.7(4) . . ?
C93 C82 C96 108.8(4) . . ?
C96 C82 C90 111.3(5) . . ?
O2 C83 C79 106.7(5) . . ?
O2 C83 C97 107.4(5) . . ?
O2 C83 C100 104.7(4) . . ?
C79 C83 C97 111.4(4) . . ?
C79 C83 C100 109.1(5) . . ?
C97 C83 C100 116.9(6) . . ?
C80 C84 C85 177.5(5) . . ?
O3 C85 C84 109.9(4) . . ?
O3 C85 C98 107.4(5) . . ?
O3 C85 C99 107.3(5) . . ?
C84 C85 C98 108.9(5) . . ?
C84 C85 C99 109.5(4) . . ?
C99 C85 C98 113.8(6) . . ?
C64 C86 H86A 109.5 . . ?
C64 C86 H86B 109.5 . . ?
C64 C86 H86C 109.5 . . ?
H86A C86 H86B 109.5 . . ?
H86A C86 H86C 109.5 . . ?
H86B C86 H86C 109.5 . . ?
C68 C87 H87A 109.5 . . ?
C68 C87 H87B 109.5 . . ?
C68 C87 H87C 109.5 . . ?
H87A C87 H87B 109.5 . . ?
H87A C87 H87C 109.5 . . ?
H87B C87 H87C 109.5 . . ?
C68 C88 H88A 109.5 . . ?
C68 C88 H88B 109.5 . . ?
C68 C88 H88C 109.5 . . ?
H88A C88 H88B 109.5 . . ?
H88A C88 H88C 109.5 . . ?
H88B C88 H88C 109.5 . . ?
C64 C89 H89A 109.5 . . ?
C64 C89 H89B 109.5 . . ?
C64 C89 H89C 109.5 . . ?
H89A C89 H89B 109.5 . . ?
H89A C89 H89C 109.5 . . ?
H89B C89 H89C 109.5 . . ?
C82 C90 H90A 109.5 . . ?
C82 C90 H90B 109.5 . . ?
C82 C90 H90C 109.5 . . ?
H90A C90 H90B 109.5 . . ?
H90A C90 H90C 109.5 . . ?
H90B C90 H90C 109.5 . . ?
C68 C91 H91A 109.5 . . ?
C68 C91 H91B 109.5 . . ?
C68 C91 H91C 109.5 . . ?
H91A C91 H91B 109.5 . . ?
H91A C91 H91C 109.5 . . ?
H91B C91 H91C 109.5 . . ?
C72 C92 H92A 109.5 . . ?
C72 C92 H92B 109.5 . . ?
C72 C92 H92C 109.5 . . ?
H92A C92 H92B 109.5 . . ?
H92A C92 H92C 109.5 . . ?
H92B C92 H92C 109.5 . . ?
C82 C93 H93A 109.5 . . ?
C82 C93 H93B 109.5 . . ?
C82 C93 H93C 109.5 . . ?
H93A C93 H93B 109.5 . . ?
H93A C93 H93C 109.5 . . ?
H93B C93 H93C 109.5 . . ?
C72 C94 H94A 109.5 . . ?
C72 C94 H94B 109.5 . . ?
C72 C94 H94C 109.5 . . ?
H94A C94 H94B 109.5 . . ?
H94A C94 H94C 109.5 . . ?
H94B C94 H94C 109.5 . . ?
C72 C95 H95A 109.5 . . ?
C72 C95 H95B 109.5 . . ?
C72 C95 H95C 109.5 . . ?
H95A C95 H95B 109.5 . . ?
H95A C95 H95C 109.5 . . ?
H95B C95 H95C 109.5 . . ?
C82 C96 H96A 109.5 . . ?
C82 C96 H96B 109.5 . . ?
C82 C96 H96C 109.5 . . ?
H96A C96 H96B 109.5 . . ?
H96A C96 H96C 109.5 . . ?
H96B C96 H96C 109.5 . . ?
C83 C97 H97A 109.5 . . ?
C83 C97 H97B 109.5 . . ?
C83 C97 H97C 109.5 . . ?
H97A C97 H97B 109.5 . . ?
H97A C97 H97C 109.5 . . ?
H97B C97 H97C 109.5 . . ?
C85 C98 H98A 109.5 . . ?
C85 C98 H98B 109.5 . . ?
C85 C98 H98C 109.5 . . ?
H98A C98 H98B 109.5 . . ?
H98A C98 H98C 109.5 . . ?
H98B C98 H98C 109.5 . . ?
C85 C99 H99A 109.5 . . ?
C85 C99 H99B 109.5 . . ?
C85 C99 H99C 109.5 . . ?
H99A C99 H99B 109.5 . . ?
H99A C99 H99C 109.5 . . ?
H99B C99 H99C 109.5 . . ?
C83 C100 H10C 109.5 . . ?
C83 C100 H10D 109.5 . . ?
C83 C100 H10E 109.5 . . ?
H10C C100 H10D 109.5 . . ?
H10C C100 H10E 109.5 . . ?
H10D C100 H10E 109.5 . . ?
C59 C101 C102 120.2(4) . . ?
C59 C101 C104 121.4(4) . . ?
C102 C101 C104 118.3(4) . . ?
C103 C102 C101 176.7(5) . . ?
C102 C103 C106 177.8(5) . . ?
C105 C104 C101 110.2(4) . . ?
C105 C104 C107 109.4(4) . . ?
C107 C104 C101 109.1(4) . . ?
C108 C104 C101 107.7(4) . . ?
C108 C104 C105 109.5(4) . . ?
C108 C104 C107 110.8(4) . . ?
C104 C105 H10F 109.5 . . ?
C104 C105 H10G 109.5 . . ?
C104 C105 H10H 109.5 . . ?
H10F C105 H10G 109.5 . . ?
H10F C105 H10H 109.5 . . ?
H10G C105 H10H 109.5 . . ?
O4 C106 C103 109.4(4) . . ?
O4 C106 C109 107.0(5) . . ?
O4 C106 C110 109.2(5) . . ?
C103 C106 C109 109.7(4) . . ?
C103 C106 C110 110.7(5) . . ?
C110 C106 C109 110.7(5) . . ?
C104 C107 H10I 109.5 . . ?
C104 C107 H10J 109.5 . . ?
C104 C107 H10K 109.5 . . ?
H10I C107 H10J 109.5 . . ?
H10I C107 H10K 109.5 . . ?
H10J C107 H10K 109.5 . . ?
C104 C108 H10L 109.5 . . ?
C104 C108 H10M 109.5 . . ?
C104 C108 H10N 109.5 . . ?
H10L C108 H10M 109.5 . . ?
H10L C108 H10N 109.5 . . ?
H10M C108 H10N 109.5 . . ?
C106 C109 H10O 109.5 . . ?
C106 C109 H10P 109.5 . . ?
C106 C109 H10Q 109.5 . . ?
H10O C109 H10P 109.5 . . ?
H10O C109 H10Q 109.5 . . ?
H10P C109 H10Q 109.5 . . ?
C106 C110 H11C 109.5 . . ?
C106 C110 H11D 109.5 . . ?
C106 C110 H11E 109.5 . . ?
H11C C110 H11D 109.5 . . ?
H11C C110 H11E 109.5 . . ?
H11D C110 H11E 109.5 . . ?
C74 C111 C113 107.6(4) . . ?
C112 C111 C74 109.4(4) . . ?
C112 C111 C113 108.5(5) . . ?
C114 C111 C74 110.5(5) . . ?
C114 C111 C112 110.7(5) . . ?
C114 C111 C113 110.1(4) . . ?
C111 C112 H11F 109.5 . . ?
C111 C112 H11G 109.5 . . ?
C111 C112 H11H 109.5 . . ?
H11F C112 H11G 109.5 . . ?
H11F C112 H11H 109.5 . . ?
H11G C112 H11H 109.5 . . ?
C111 C113 H11I 109.5 . . ?
C111 C113 H11J 109.5 . . ?
C111 C113 H11K 109.5 . . ?
H11I C113 H11J 109.5 . . ?
H11I C113 H11K 109.5 . . ?
H11J C113 H11K 109.5 . . ?
C111 C114 H11L 109.5 . . ?
C111 C114 H11M 109.5 . . ?
C111 C114 H11N 109.5 . . ?
H11L C114 H11M 109.5 . . ?
H11L C114 H11N 109.5 . . ?
H11M C114 H11N 109.5 . . ?
O5 C115 C50 117.0(3) . . ?
C116 C115 O5 120.9(3) . . ?
C116 C115 C50 122.0(3) . . ?
C58 C116 C120 121.9(3) . . ?
C115 C116 C58 117.6(3) . . ?
C115 C116 C120 120.5(3) . . ?
C118 C117 C120 120.2(3) . . ?
C118 C117 C121 117.4(3) . . ?
C121 C117 C120 122.3(3) . . ?
O6 C118 C117 121.1(3) . . ?
O6 C118 C128 117.1(3) . . ?
C117 C118 C128 121.8(3) . . ?
C61 C119 C123 122.2(4) . . ?
C61 C119 C126 118.1(4) . . ?
C126 C119 C123 119.6(4) . . ?
C12 C120 H120 106.9 . . ?
C116 C120 C12 114.4(3) . . ?
C116 C120 C117 107.9(3) . . ?
C116 C120 H120 106.9 . . ?
C117 C120 C12 113.4(3) . . ?
C117 C120 H120 106.9 . . ?
C117 C121 H121 118.4 . . ?
C125 C121 C117 123.2(4) . . ?
C125 C121 H121 118.4 . . ?
O5 C122 O6 112.4(3) . . ?
O5 C122 H12C 109.1 . . ?
O5 C122 H12D 109.1 . . ?
O6 C122 H12C 109.1 . . ?
O6 C122 H12D 109.1 . . ?
H12C C122 H12D 107.8 . . ?
C6 C123 H123 106.6 . . ?
C6 C123 C125 113.5(4) . . ?
C119 C123 C6 115.3(4) . . ?
C119 C123 H123 106.6 . . ?
C119 C123 C125 107.7(3) . . ?
C125 C123 H123 106.6 . . ?
O7 C124 C125 121.2(4) . . ?
O7 C124 C128 117.6(4) . . ?
C125 C124 C128 121.2(4) . . ?
C121 C125 C123 122.1(4) . . ?
C121 C125 C124 117.9(4) . . ?
C124 C125 C123 119.9(4) . . ?
O8 C126 C71 117.0(4) . . ?
O8 C126 C119 121.6(4) . . ?
C119 C126 C71 121.3(4) . . ?
O7 C127 H12E 108.9 . . ?
O7 C127 H12F 108.9 . . ?
O8 C127 O7 113.2(4) . . ?
O8 C127 H12E 108.9 . . ?
O8 C127 H12F 108.9 . . ?
H12E C127 H12F 107.8 . . ?
C118 C128 C42 121.3(4) . . ?
C118 C128 C124 118.6(4) . . ?
C124 C128 C42 120.0(4) . . ?
C1C O1C H1CA 109.5 . . ?
O1C C1C H1CB 109.8 . . ?
O1C C1C H1CC 109.8 . . ?
O1C C1C C2C 109.5(6) . . ?
H1CB C1C H1CC 108.2 . . ?
C2C C1C H1CB 109.8 . . ?
C2C C1C H1CC 109.8 . . ?
Cl1C C2C H2C 106.6 . . ?
C1C C2C Cl1C 107.7(6) . . ?
C1C C2C H2C 106.6 . . ?
C3C C2C Cl1C 113.6(7) . . ?
C3C C2C C1C 115.3(9) . . ?
C3C C2C H2C 106.6 . . ?
Cl2C C3C H3C 108.5 . . ?
C2C C3C Cl2C 108.6(7) . . ?
C2C C3C H3C 108.5 . . ?
C2C C3C C4C 114.0(8) . . ?
C4C C3C Cl2C 108.6(7) . . ?
C4C C3C H3C 108.5 . . ?
C3C C4C H4CA 109.5 . . ?
C3C C4C H4CB 109.5 . . ?
C3C C4C H4CC 109.5 . . ?
H4CA C4C H4CB 109.5 . . ?
H4CA C4C H4CC 109.5 . . ?
H4CB C4C H4CC 109.5 . . ?
C26 O1A H1AA 109.5 . . ?
C26 C25A H25D 109.5 . . ?
C26 C25A H25E 109.5 . . ?
C26 C25A H25F 109.5 . . ?
H25D C25A H25E 109.5 . . ?
H25D C25A H25F 109.5 . . ?
H25E C25A H25F 109.5 . . ?
C26 C27A H27D 109.5 . . ?
C26 C27A H27E 109.5 . . ?
C26 C27A H27F 109.5 . . ?
H27D C27A H27E 109.5 . . ?
H27D C27A H27F 109.5 . . ?
H27E C27A H27F 109.5 . . ?
C5 C4A H4AA 107.8 . . ?
C5 C4A H4AB 107.8 . . ?
C5 C4A C3A 118.2(10) . . ?
H4AA C4A H4AB 107.1 . . ?
C3A C4A H4AA 107.8 . . ?
C3A C4A H4AB 107.8 . . ?
C2 C3A C4A 116.7(9) . . ?
C2 C3A H3AA 108.1 . . ?
C2 C3A H3AB 108.1 . . ?
C4A C3A H3AA 108.1 . . ?
C4A C3A H3AB 108.1 . . ?
H3AA C3A H3AB 107.3 . . ?

loop_
_geom_bond_atom_site_label_1
_geom_bond_atom_site_label_2
_geom_bond_distance
_geom_bond_site_symmetry_2
_geom_bond_publ_flag
O1 H1 0.8400 . ?
O1 C26 1.361(5) . ?
O2 H2 0.8400 . ?
O2 C83 1.459(7) . ?
O3 H3 0.8400 . ?
O3 C85 1.420(6) . ?
O4 H4A 0.8400 . ?
O4 H4B 0.9301(15) . ?
O4 C106 1.440(8) . ?
O5 C115 1.391(4) . ?
O5 C122 1.414(4) . ?
O6 C118 1.387(5) . ?
O6 C122 1.417(5) . ?
O7 C124 1.382(5) . ?
O7 C127 1.413(6) . ?
O8 C126 1.383(5) . ?
O8 C127 1.401(6) . ?
O9 C69 1.394(5) . ?
O9 C77 1.415(5) . ?
O10 C43 1.391(4) . ?
O10 C77 1.414(5) . ?
O11 C52 1.383(4) . ?
O11 C57 1.411(5) . ?
O12 C45 1.385(5) . ?
O12 C57 1.413(5) . ?
C1 H1A 0.9800 . ?
C1 H1B 0.9800 . ?
C1 H1C 0.9800 . ?
C1 C2 1.525(8) . ?
C2 H2AA 0.9900 . ?
C2 H2AB 0.9900 . ?
C2 H2BC 0.9900 . ?
C2 H2BD 0.9900 . ?
C2 C3 1.401(13) . ?
C2 C3A 1.424(12) . ?
C3 H3A 0.9900 . ?
C3 H3B 0.9900 . ?
C3 C4 1.505(10) . ?
C4 H4C 0.9900 . ?
C4 H4D 0.9900 . ?
C4 C5 1.347(10) . ?
C5 H5AA 0.9900 . ?
C5 H5AB 0.9900 . ?
C5 H5BC 0.9900 . ?
C5 H5BD 0.9900 . ?
C5 C6 1.495(6) . ?
C5 C4A 1.358(12) . ?
C6 H6A 0.9900 . ?
C6 H6B 0.9900 . ?
C6 C123 1.518(7) . ?
C7 H7A 0.9800 . ?
C7 H7B 0.9800 . ?
C7 H7C 0.9800 . ?
C7 C8 1.534(12) . ?
C8 H8A 0.9900 . ?
C8 H8B 0.9900 . ?
C8 C9 1.428(11) . ?
C9 H9A 0.9900 . ?
C9 H9B 0.9900 . ?
C9 C10 1.520(8) . ?
C10 H10A 0.9900 . ?
C10 H10B 0.9900 . ?
C10 C11 1.509(7) . ?
C11 H11A 0.9900 . ?
C11 H11B 0.9900 . ?
C11 C12 1.524(6) . ?
C12 H12A 0.9900 . ?
C12 H12B 0.9900 . ?
C12 C120 1.528(6) . ?
C13 H13A 0.9800 . ?
C13 H13B 0.9800 . ?
C13 H13C 0.9800 . ?
C13 C14 1.547(10) . ?
C14 H14A 0.9900 . ?
C14 H14B 0.9900 . ?
C14 C15 1.449(9) . ?
C15 H15A 0.9900 . ?
C15 H15B 0.9900 . ?
C15 C16 1.552(9) . ?
C16 H16A 0.9900 . ?
C16 H16B 0.9900 . ?
C16 C17 1.513(6) . ?
C17 H17A 0.9900 . ?
C17 H17B 0.9900 . ?
C17 C18 1.530(6) . ?
C18 H18A 0.9900 . ?
C18 H18B 0.9900 . ?
C18 C55 1.537(5) . ?
C19 H19A 0.9800 . ?
C19 H19B 0.9800 . ?
C19 H19C 0.9800 . ?
C19 C20 1.517(9) . ?
C20 H20A 0.9900 . ?
C20 H20B 0.9900 . ?
C20 C21 1.506(9) . ?
C21 H21A 0.9900 . ?
C21 H21B 0.9900 . ?
C21 C22 1.513(8) . ?
C22 H22A 0.9900 . ?
C22 H22B 0.9900 . ?
C22 C23 1.522(7) . ?
C23 H23A 0.9900 . ?
C23 H23B 0.9900 . ?
C23 C24 1.508(7) . ?
C24 H24A 0.9900 . ?
C24 H24B 0.9900 . ?
C24 C67 1.536(6) . ?
C25 H25A 0.9800 . ?
C25 H25B 0.9800 . ?
C25 H25C 0.9800 . ?
C25 C26 1.504(6) . ?
C26 C27 1.527(6) . ?
C26 C28 1.469(8) . ?
C26 O1A 1.490(6) . ?
C26 C25A 1.509(6) . ?
C26 C27A 1.555(6) . ?
C27 H27A 0.9800 . ?
C27 H27B 0.9800 . ?
C27 H27C 0.9800 . ?
C28 C29 1.202(8) . ?
C29 C30 1.432(8) . ?
C30 C31 1.559(9) . ?
C30 C35 1.308(7) . ?
C31 C32 1.534(10) . ?
C31 C33 1.525(8) . ?
C31 C34 1.522(9) . ?
C32 H32A 0.9800 . ?
C32 H32B 0.9800 . ?
C32 H32C 0.9800 . ?
C33 H33A 0.9800 . ?
C33 H33B 0.9800 . ?
C33 H33C 0.9800 . ?
C34 H34A 0.9800 . ?
C34 H34B 0.9800 . ?
C34 H34C 0.9800 . ?
C35 C36 1.309(7) . ?
C36 C37 1.523(8) . ?
C36 C41 1.431(6) . ?
C37 C38 1.533(7) . ?
C37 C39 1.526(7) . ?
C37 C40 1.528(7) . ?
C38 H38A 0.9800 . ?
C38 H38B 0.9800 . ?
C38 H38C 0.9800 . ?
C39 H39A 0.9800 . ?
C39 H39B 0.9800 . ?
C39 H39C 0.9800 . ?
C40 H40A 0.9800 . ?
C40 H40B 0.9800 . ?
C40 H40C 0.9800 . ?
C41 C42 1.216(6) . ?
C42 C128 1.414(6) . ?
C43 C44 1.385(5) . ?
C43 C56 1.410(5) . ?
C44 C49 1.396(5) . ?
C44 C67 1.525(5) . ?
C45 C46 1.393(5) . ?
C45 C50 1.405(5) . ?
C46 C55 1.517(5) . ?
C46 C58 1.396(5) . ?
C47 C48 1.423(5) . ?
C47 C53 1.206(5) . ?
C48 C64 1.528(5) . ?
C48 C66 1.318(6) . ?
C49 H49 0.9500 . ?
C49 C51 1.384(5) . ?
C50 C54 1.430(5) . ?
C50 C115 1.397(5) . ?
C51 C52 1.404(5) . ?
C51 C55 1.523(5) . ?
C52 C56 1.396(5) . ?
C53 C56 1.429(5) . ?
C54 C73 1.198(6) . ?
C55 H55 1.0000 . ?
C57 H57A 0.9900 . ?
C57 H57B 0.9900 . ?
C58 H58 0.9500 . ?
C58 C116 1.407(5) . ?
C59 C60 1.318(6) . ?
C59 C101 1.309(6) . ?
C60 C68 1.537(6) . ?
C60 C73 1.439(5) . ?
C61 H61 0.9500 . ?
C61 C65 1.397(6) . ?
C61 C119 1.389(6) . ?
C62 C66 1.311(6) . ?
C62 C72 1.535(6) . ?
C62 C80 1.438(6) . ?
C63 C70 1.187(7) . ?
C63 C71 1.429(6) . ?
C64 C78 1.532(6) . ?
C64 C86 1.533(6) . ?
C64 C89 1.525(6) . ?
C65 C67 1.518(6) . ?
C65 C69 1.390(6) . ?
C67 H67 1.0000 . ?
C68 C87 1.533(6) . ?
C68 C88 1.517(7) . ?
C68 C91 1.525(6) . ?
C69 C71 1.405(6) . ?
C70 C74 1.441(7) . ?
C71 C126 1.406(6) . ?
C72 C92 1.529(7) . ?
C72 C94 1.527(7) . ?
C72 C95 1.529(6) . ?
C74 C81 1.301(7) . ?
C74 C111 1.529(7) . ?
C75 C76 1.447(7) . ?
C75 C81 1.321(7) . ?
C75 C82 1.527(6) . ?
C76 C79 1.206(7) . ?
C77 H77A 0.9900 . ?
C77 H77B 0.9900 . ?
C78 H78A 0.9800 . ?
C78 H78B 0.9800 . ?
C78 H78C 0.9800 . ?
C79 C83 1.474(8) . ?
C80 C84 1.194(6) . ?
C82 C90 1.544(7) . ?
C82 C93 1.529(8) . ?
C82 C96 1.536(7) . ?
C83 C97 1.478(9) . ?
C83 C100 1.498(8) . ?
C84 C85 1.486(6) . ?
C85 C98 1.502(8) . ?
C85 C99 1.495(8) . ?
C86 H86A 0.9800 . ?
C86 H86B 0.9800 . ?
C86 H86C 0.9800 . ?
C87 H87A 0.9800 . ?
C87 H87B 0.9800 . ?
C87 H87C 0.9800 . ?
C88 H88A 0.9800 . ?
C88 H88B 0.9800 . ?
C88 H88C 0.9800 . ?
C89 H89A 0.9800 . ?
C89 H89B 0.9800 . ?
C89 H89C 0.9800 . ?
C90 H90A 0.9800 . ?
C90 H90B 0.9800 . ?
C90 H90C 0.9800 . ?
C91 H91A 0.9800 . ?
C91 H91B 0.9800 . ?
C91 H91C 0.9800 . ?
C92 H92A 0.9800 . ?
C92 H92B 0.9800 . ?
C92 H92C 0.9800 . ?
C93 H93A 0.9800 . ?
C93 H93B 0.9800 . ?
C93 H93C 0.9800 . ?
C94 H94A 0.9800 . ?
C94 H94B 0.9800 . ?
C94 H94C 0.9800 . ?
C95 H95A 0.9800 . ?
C95 H95B 0.9800 . ?
C95 H95C 0.9800 . ?
C96 H96A 0.9800 . ?
C96 H96B 0.9800 . ?
C96 H96C 0.9800 . ?
C97 H97A 0.9800 . ?
C97 H97B 0.9800 . ?
C97 H97C 0.9800 . ?
C98 H98A 0.9800 . ?
C98 H98B 0.9800 . ?
C98 H98C 0.9800 . ?
C99 H99A 0.9800 . ?
C99 H99B 0.9800 . ?
C99 H99C 0.9800 . ?
C100 H10C 0.9800 . ?
C100 H10D 0.9800 . ?
C100 H10E 0.9800 . ?
C101 C102 1.438(6) . ?
C101 C104 1.552(6) . ?
C102 C103 1.202(6) . ?
C103 C106 1.487(7) . ?
C104 C105 1.521(6) . ?
C104 C107 1.531(7) . ?
C104 C108 1.514(6) . ?
C105 H10F 0.9800 . ?
C105 H10G 0.9800 . ?
C105 H10H 0.9800 . ?
C106 C109 1.524(7) . ?
C106 C110 1.514(9) . ?
C107 H10I 0.9800 . ?
C107 H10J 0.9800 . ?
C107 H10K 0.9800 . ?
C108 H10L 0.9800 . ?
C108 H10M 0.9800 . ?
C108 H10N 0.9800 . ?
C109 H10O 0.9800 . ?
C109 H10P 0.9800 . ?
C109 H10Q 0.9800 . ?
C110 H11C 0.9800 . ?
C110 H11D 0.9800 . ?
C110 H11E 0.9800 . ?
C111 C112 1.529(7) . ?
C111 C113 1.540(9) . ?
C111 C114 1.521(8) . ?
C112 H11F 0.9800 . ?
C112 H11G 0.9800 . ?
C112 H11H 0.9800 . ?
C113 H11I 0.9800 . ?
C113 H11J 0.9800 . ?
C113 H11K 0.9800 . ?
C114 H11L 0.9800 . ?
C114 H11M 0.9800 . ?
C114 H11N 0.9800 . ?
C115 C116 1.386(5) . ?
C116 C120 1.524(5) . ?
C117 C118 1.387(5) . ?
C117 C120 1.526(5) . ?
C117 C121 1.394(5) . ?
C118 C128 1.401(5) . ?
C119 C123 1.516(6) . ?
C119 C126 1.396(6) . ?
C120 H120 1.0000 . ?
C121 H121 0.9500 . ?
C121 C125 1.388(6) . ?
C122 H12C 0.9900 . ?
C122 H12D 0.9900 . ?
C123 H123 1.0000 . ?
C123 C125 1.532(6) . ?
C124 C125 1.391(6) . ?
C124 C128 1.404(6) . ?
C127 H12E 0.9900 . ?
C127 H12F 0.9900 . ?
Cl1C C2C 1.787(10) . ?
Cl2C C3C 1.786(9) . ?
O1C H1CA 0.8400 . ?
O1C C1C 1.4412(14) . ?
C1C H1CB 0.9900 . ?
C1C H1CC 0.9900 . ?
C1C C2C 1.529(12) . ?
C2C H2C 1.0000 . ?
C2C C3C 1.493(13) . ?
C3C H3C 1.0000 . ?
C3C C4C 1.534(13) . ?
C4C H4CA 0.9800 . ?
C4C H4CB 0.9800 . ?
C4C H4CC 0.9800 . ?
O1A H1AA 0.8400 . ?
C25A H25D 0.9800 . ?
C25A H25E 0.9800 . ?
C25A H25F 0.9800 . ?
C27A H27D 0.9800 . ?
C27A H27E 0.9800 . ?
C27A H27F 0.9800 . ?
C4A H4AA 0.9900 . ?
C4A H4AB 0.9900 . ?
C4A C3A 1.493(11) . ?
C3A H3AA 0.9900 . ?
C3A H3AB 0.9900 . ?

loop_
_exptl_oxdiff_crystal_face_indexfrac_h
_exptl_oxdiff_crystal_face_indexfrac_k
_exptl_oxdiff_crystal_face_indexfrac_l
_exptl_oxdiff_crystal_face_x
_exptl_oxdiff_crystal_face_y
_exptl_oxdiff_crystal_face_z
0.0027 12.0011 -6.0015 0.0216 0.7611 0.6617
-2.0022 -12.0010 6.0020 -0.0196 -0.8909 -0.5129
9.9980 1.9995 -0.0031 0.0282 0.7699 -0.6393
-9.9975 0.0007 -0.9971 -0.0246 -0.6430 0.7496
0.0038 -1.0014 -27.9956 -0.9807 0.1055 0.1046
-0.0038 1.0014 27.9956 0.9807 -0.1055 -0.1046
4.9950 -3.9998 22.9960 0.7092 -0.0537 -0.7102
-2.9952 2.9994 -25.9959 -0.8332 0.1409 0.5259
-6.0001 6.0020 16.9979 0.7035 -0.1274 0.6652
-7.9962 8.0013 -4.9987 -0.0122 -0.0058 1.0419
7.0015 -0.0015 -21.9986 -0.7624 0.5847 -0.3975
-4.0032 -3.9990 24.9981 0.7867 -0.6497 -0.0519
-3.0032 -9.0000 17.9999 0.4504 -0.8456 -0.3487
4.9959 -10.0011 9.9991 0.1489 -0.3394 -0.9514
-8.0006 -2.9991 14.0007 0.4317 -0.7836 0.3597
-4.9966 -5.0012 -20.9945 -0.8113 -0.5023 0.2280
-7.9956 0.9999 -16.9955 -0.5571 -0.3579 0.7428
0.0041 0.9988 -27.9960 -0.9427 0.2265 0.2092
2.0033 -1.0016 -27.9961 -0.9826 0.2353 -0.0442
0.0010 12.0017 5.9967 0.4337 0.6900 0.5945
8.9967 2.0001 10.9955 0.4070 0.6398 -0.6265
